data_7715265
loop_
_publ_author_name
'Huang, Qiu-Qin'
'Lin, Yan-Yan'
'Wang, Yu-Ling'
'Qi, Jia Yuan'
'Fu, FengFu'
'Wei, Qiao-Hua'

_publ_section_title
;
 Pargyline-phosphine copper(I) clusters with tunable emission for
 light-emitting devices.
;
_journal_issue 13
_journal_name_full 'Dalton transactions (Cambridge, England : 2003)'
_journal_page_first 5844
_journal_page_last 5850
_journal_paper_doi 10.1039/d4dt00022f
_journal_volume 53
_journal_year 2024
_chemical_formula_moiety 'C105 H96 Cu4 N3 P4, F6 P'
_chemical_formula_sum 'C105 H96 Cu4 F6 N3 P5'
_chemical_formula_weight 1922.85
_space_group_crystal_system monoclinic
_space_group_IT_number 14
_space_group_name_Hall '-P 2ybc'
_space_group_name_H-M_alt 'P 1 21/c 1'
_atom_sites_solution_hydrogens mixed
_atom_sites_solution_primary dual
_audit_creation_date 2024-01-26
_audit_creation_method
;
Olex2 1.5
(compiled 2023.08.24 svn.re1ec1418 for OlexSys, GUI svn.r6817)
;
_audit_update_record
;
2024-02-20 deposited with the CCDC.	2024-02-26 downloaded from the CCDC.
;
_cell_angle_alpha 90
_cell_angle_beta 91.273(2)
_cell_angle_gamma 90
_cell_formula_units_Z 4
_cell_length_a 14.6739(10)
_cell_length_b 21.6181(12)
_cell_length_c 29.0977(16)
_cell_measurement_reflns_used 9807
_cell_measurement_temperature 296(2)
_cell_measurement_theta_max 25.03
_cell_measurement_theta_min 2.43
_cell_volume 9228.1(10)
_computing_cell_refinement 'SAINT V8.38A (?, 2016)'
_computing_data_collection 'SAINT V8.38A (?, 2016)'
_computing_data_reduction 'SAINT V8.38A (?, 2016)'
_computing_molecular_graphics 'Olex2 1.5 (Dolomanov et al., 2009)'
_computing_publication_material 'Olex2 1.5 (Dolomanov et al., 2009)'
_computing_structure_refinement 'SHELXL 2018/3 (Sheldrick, 2015)'
_computing_structure_solution 'SHELXT 2014/4 (Sheldrick, 2014)'
_diffrn_ambient_temperature 296.15
_diffrn_measured_fraction_theta_full 0.998
_diffrn_measured_fraction_theta_max 0.998
_diffrn_measurement_device_type 'CCD area detector'
_diffrn_measurement_method 'phi and omega scans'
_diffrn_radiation_monochromator graphite
_diffrn_radiation_type MoK\a
_diffrn_radiation_wavelength 0.71073
_diffrn_reflns_av_R_equivalents 0.0449
_diffrn_reflns_av_unetI/netI 0.0208
_diffrn_reflns_Laue_measured_fraction_full 0.998
_diffrn_reflns_Laue_measured_fraction_max 0.998
_diffrn_reflns_limit_h_max 17
_diffrn_reflns_limit_h_min -17
_diffrn_reflns_limit_k_max 25
_diffrn_reflns_limit_k_min -25
_diffrn_reflns_limit_l_max 34
_diffrn_reflns_limit_l_min -34
_diffrn_reflns_number 198701
_diffrn_reflns_point_group_measured_fraction_full 0.998
_diffrn_reflns_point_group_measured_fraction_max 0.998
_diffrn_reflns_theta_full 25.054
_diffrn_reflns_theta_max 25.054
_diffrn_reflns_theta_min 1.950
_exptl_absorpt_coefficient_mu 1.058
_exptl_absorpt_correction_T_max 0.7452
_exptl_absorpt_correction_T_min 0.6922
_exptl_absorpt_correction_type multi-scan
_exptl_absorpt_process_details
;
SADABS-2016/2 (Bruker,2016/2) was used for absorption correction.
wR2(int) was 0.0996 before and 0.0547 after correction.
The Ratio of minimum to maximum transmission is 0.9289.
The \l/2 correction factor is Not present.
;
_exptl_crystal_colour orange
_exptl_crystal_colour_primary orange
_exptl_crystal_density_diffrn 1.384
_exptl_crystal_description block
_exptl_crystal_F_000 3968
_exptl_crystal_size_max 0.2
_exptl_crystal_size_mid 0.2
_exptl_crystal_size_min 0.1
_refine_diff_density_max 2.102
_refine_diff_density_min -0.698
_refine_diff_density_rms 0.103
_refine_ls_extinction_method none
_refine_ls_goodness_of_fit_ref 1.029
_refine_ls_hydrogen_treatment constr
_refine_ls_matrix_type full
_refine_ls_number_parameters 1351
_refine_ls_number_reflns 16338
_refine_ls_number_restraints 526
_refine_ls_restrained_S_all 1.022
_refine_ls_R_factor_all 0.0724
_refine_ls_R_factor_gt 0.0642
_refine_ls_shift/su_max 0.002
_refine_ls_shift/su_mean 0.000
_refine_ls_structure_factor_coef Fsqd
_refine_ls_weighting_details 'w=1/[\s^2^(Fo^2^)+(0.0969P)^2^+32.9034P] where P=(Fo^2^+2Fc^2^)/3'
_refine_ls_weighting_scheme calc
_refine_ls_wR_factor_gt 0.1783
_refine_ls_wR_factor_ref 0.1858
_reflns_Friedel_coverage 0.000
_reflns_number_gt 14211
_reflns_number_total 16338
_reflns_threshold_expression 'I > 2\s(I)'
_cod_data_source_file d4dt00022f2.cif
_cod_data_source_block 1
_cod_depositor_comments 'Adding full bibliography for 7715265--7715267.cif.'
_cod_database_code 7715265
_shelx_shelxl_version_number 2018/3
_shelx_space_group_comment
;
The symmetry employed for this shelxl refinement is uniquely defined
by the following loop, which should always be used as a source of
symmetry information in preference to the above space-group names.
They are only intended as comments.
;
_shelx_estimated_absorpt_t_max 0.902
_shelx_estimated_absorpt_t_min 0.816
_olex2_refinement_description
;
1. Fixed Uiso
 At 1.2 times of:
  All C(H) groups, All C(H,H) groups
 At 1.5 times of:
  All C(H,H,H) groups
2. Restrained distances
 C6A-C4A = C4A-C10A
 2.4 with sigma of 0.02
 C4A-N1A = N1A-C11A
 1.4 with sigma of 0.02
3. Uiso/Uaniso restraints and constraints
N1 \\sim N1A \\sim C1 \\sim C2 \\sim C2A \\sim C3 \\sim C3A \\sim C4 \\sim C4A
\\sim C5 \\sim C5A \\sim C6 \\sim C6A \\sim C7 \\sim C7A \\sim C8 \\sim C8A
\\sim C9 \\sim C9A \\sim C10 \\sim C10A \\sim C11A \\sim C31: within 2A with
sigma of 0.01 and sigma for terminal atoms of 0.02 within 2A
P1 \\sim C88 \\sim C89 \\sim C89A \\sim C90 \\sim C90A \\sim C91 \\sim C91A
\\sim C92 \\sim C92A \\sim C93 \\sim C93A: within 2A with sigma of 0.01 and
sigma for terminal atoms of 0.02 within 2A
4. Others
 Sof(C71A)=Sof(H71A)=Sof(C72A)=Sof(H72A)=Sof(C73A)=Sof(H73A)=Sof(C74A)=
 Sof(H74A)=Sof(C75A)=Sof(H75A)=Sof(C70A)=Sof(C77A)=Sof(H77A)=Sof(C78A)=
 Sof(H78A)=Sof(C79A)=Sof(H79A)=Sof(C80A)=Sof(H80A)=Sof(C81A)=Sof(H81A)=
 Sof(C82A)=Sof(C83A)=Sof(H83A)=Sof(C84A)=Sof(H84A)=Sof(C85A)=Sof(H85A)=
 Sof(C86A)=Sof(H86A)=Sof(C87A)=Sof(H87A)=1-FVAR(1)
 Sof(C75)=Sof(H75)=Sof(C74)=Sof(H74)=Sof(C73)=Sof(H73)=Sof(C72)=Sof(H72)=
 Sof(C71)=Sof(H71)=Sof(C70)=Sof(C78)=Sof(H78)=Sof(C79)=Sof(H79)=Sof(C80)=
 Sof(H80)=Sof(C81)=Sof(H81)=Sof(C77)=Sof(H77)=Sof(C82)=Sof(C83)=Sof(H83)=
 Sof(C84)=Sof(H84)=Sof(C85)=Sof(H85)=Sof(C86)=Sof(H86)=Sof(C87)=Sof(H87)=FVAR(1)
 Sof(N1A)=Sof(C2A)=Sof(C3A)=Sof(H3AA)=Sof(H3AB)=Sof(C4A)=Sof(H4AA)=Sof(H4AB)=
 Sof(C6A)=Sof(H6A)=Sof(C7A)=Sof(H7A)=Sof(C8A)=Sof(H8A)=Sof(C9A)=Sof(H9A)=
 Sof(C10A)=Sof(H10A)=Sof(C5A)=Sof(C11A)=Sof(H11A)=Sof(H11B)=Sof(H11C)=1-FVAR(2)
 Sof(N1)=Sof(C2)=Sof(C3)=Sof(H3A)=Sof(H3B)=Sof(C4)=Sof(H4A)=Sof(H4B)=Sof(C5)=
 Sof(C6)=Sof(H6)=Sof(C7)=Sof(H7)=Sof(C8)=Sof(H8)=Sof(C9)=Sof(H9)=Sof(C10)=
 Sof(H10)=Sof(C31)=Sof(H31A)=Sof(H31B)=Sof(H31C)=FVAR(2)
 Sof(C89A)=Sof(H89A)=Sof(C90A)=Sof(H90A)=Sof(C91A)=Sof(H91A)=Sof(C92A)=
 Sof(H92A)=Sof(C93A)=Sof(H93A)=1-FVAR(3)
 Sof(C89)=Sof(H89)=Sof(C90)=Sof(H90)=Sof(C91)=Sof(H91)=Sof(C92)=Sof(H92)=
 Sof(C93)=Sof(H93)=FVAR(3)
5.a Riding coordinates:
 C11A(H11A,H11B,H11C)
5.b Secondary CH2 refined with riding coordinates:
 C3(H3A,H3B), C3A(H3AA,H3AB), C4(H4A,H4B), C4A(H4AA,H4AB), C13(H13A,H13B),
 C14(H14A,H14B), C23(H23A,H23B), C24(H24A,H24B)
5.c Aromatic/amide H refined with riding coordinates:
 C6(H6), C6A(H6A), C7A(H7A), C8A(H8A), C9A(H9A), C10A(H10A), C7(H7), C8(H8),
 C9(H9), C10(H10), C16(H16), C17(H17), C18(H18), C19(H19), C20(H20), C26(H26),
 C27(H27), C28(H28), C29(H29), C30(H30), C35(H35), C36(H36), C37(H37), C38(H38),
  C39(H39), C41(H41), C42(H42), C43(H43), C44(H44), C45(H45), C47(H47),
 C48(H48), C49(H49), C50(H50), C51(H51), C53(H53), C54(H54), C55(H55), C56(H56),
  C57(H57), C59(H59), C60(H60), C61(H61), C62(H62), C63(H63), C65(H65),
 C66(H66), C67(H67), C68(H68), C69(H69), C71A(H71A), C72A(H72A), C73A(H73A),
 C74A(H74A), C75A(H75A), C75(H75), C74(H74), C73(H73), C72(H72), C71(H71),
 C77A(H77A), C78(H78), C79(H79), C80(H80), C81(H81), C77(H77), C78A(H78A),
 C79A(H79A), C80A(H80A), C81A(H81A), C83(H83), C83A(H83A), C84(H84), C84A(H84A),
  C85(H85), C85A(H85A), C86(H86), C86A(H86A), C87(H87), C87A(H87A), C89(H89),
 C89A(H89A), C90(H90), C90A(H90A), C91(H91), C91A(H91A), C92(H92), C92A(H92A),
 C93(H93), C93A(H93A), C99(H99), C98(H98), C97(H97), C96(H96), C95(H95),
 C101(H101), C102(H102), C103(H103), C104(H104), C105(H105)
5.d Fitted hexagon refined as free rotating group:
 C6A(C7A,C8A,C9A,C10A,C5A), C71A(C72A,C73A,C74A,C75A,C70A), C75(C74,C73,C72,
 C71,C70), C78(C79,C80,C81,C76,C77), C94(C99,C98,C97,C96,C95)
5.e Idealised Me refined as rotating group:
 C31(H31A,H31B,H31C), C32(H32A,H32B,H32C), C33(H33A,H33B,H33C)
;
_olex2_submission_special_instructions 'No special instructions were received'

loop_
_space_group_symop_operation_xyz
'x, y, z'
'-x, y+1/2, -z+1/2'
'-x, -y, -z'
'x, -y-1/2, z-1/2'

loop_
_atom_site_label
_atom_site_type_symbol
_atom_site_fract_x
_atom_site_fract_y
_atom_site_fract_z
_atom_site_U_iso_or_equiv
_atom_site_adp_type
_atom_site_occupancy
_atom_site_site_symmetry_order
_atom_site_calc_flag
_atom_site_refinement_flags_posn
_atom_site_refinement_flags_adp
_atom_site_refinement_flags_occupancy
_atom_site_disorder_assembly
_atom_site_disorder_group
Cu1 Cu 0.34156(4) 0.24855(2) 0.61003(2) 0.03013(14) Uani 1 1 d . . . . .
Cu2 Cu 0.19167(3) 0.19805(2) 0.62282(2) 0.03004(14) Uani 1 1 d . . . . .
Cu3 Cu 0.25982(4) 0.32063(3) 0.55538(2) 0.03763(16) Uani 1 1 d . . . . .
Cu4 Cu 0.32293(4) 0.32945(2) 0.66981(2) 0.02993(14) Uani 1 1 d . . . . .
P1 P 0.46204(9) 0.18670(6) 0.60473(4) 0.0375(3) Uani 1 1 d . U . . .
P2 P 0.06122(8) 0.14403(5) 0.61786(4) 0.0314(2) Uani 1 1 d . . . . .
P3 P 0.16610(9) 0.39568(6) 0.53016(5) 0.0450(3) Uani 1 1 d . . . . .
P4 P 0.30661(9) 0.38798(5) 0.73220(4) 0.0355(3) Uani 1 1 d . . . . .
N1 N 0.1862(8) 0.1706(5) 0.4579(3) 0.071(2) Uani 0.665(7) 1 d . U P A 1
N1A N 0.2679(15) 0.1588(9) 0.4475(6) 0.071(2) Uani 0.335(7) 1 d D U P A 2
N2 N 0.2662(4) 0.1446(3) 0.76540(17) 0.0673(16) Uani 1 1 d . . . . .
N3 N 0.5570(4) 0.4172(3) 0.6464(3) 0.092(2) Uani 1 1 d . . . . .
C1 C 0.2343(3) 0.2231(2) 0.56137(16) 0.0369(10) Uani 1 1 d . U . . .
C2 C 0.2219(8) 0.2357(5) 0.5212(4) 0.053(2) Uani 0.665(7) 1 d . U P A 1
C2A C 0.2562(17) 0.2229(11) 0.5185(9) 0.053(3) Uani 0.335(7) 1 d . U P A 2
C3 C 0.2075(9) 0.2315(5) 0.4706(3) 0.068(2) Uani 0.665(7) 1 d . U P A 1
H3A H 0.158177 0.258835 0.461080 0.082 Uiso 0.665(7) 1 calc R U P A 1
H3B H 0.262307 0.244659 0.455343 0.082 Uiso 0.665(7) 1 calc R U P A 1
C3A C 0.2823(18) 0.2134(9) 0.4695(6) 0.066(2) Uani 0.335(7) 1 d . U P A 2
H3AA H 0.251137 0.244966 0.451469 0.079 Uiso 0.335(7) 1 calc R U P A 2
H3AB H 0.346985 0.222106 0.467919 0.079 Uiso 0.335(7) 1 calc R U P A 2
C4 C 0.2761(9) 0.1385(6) 0.4606(4) 0.072(2) Uani 0.665(7) 1 d . U P A 1
H4A H 0.303956 0.145403 0.490684 0.087 Uiso 0.665(7) 1 calc R U P A 1
H4B H 0.315988 0.155999 0.437827 0.087 Uiso 0.665(7) 1 calc R U P A 1
C4A C 0.2805(17) 0.1019(8) 0.4721(6) 0.075(3) Uani 0.335(7) 1 d D U P A 2
H4AA H 0.344931 0.097518 0.479602 0.090 Uiso 0.335(7) 1 calc R U P A 2
H4AB H 0.248727 0.105081 0.500864 0.090 Uiso 0.335(7) 1 calc R U P A 2
C5 C 0.2665(9) 0.0686(6) 0.4522(4) 0.0718(19) Uani 0.665(7) 1 d . U P A 1
C6 C 0.2179(9) 0.0347(6) 0.4843(4) 0.076(2) Uani 0.665(7) 1 d . U P A 1
H6 H 0.193442 0.053905 0.509799 0.092 Uiso 0.665(7) 1 calc R U P A 1
C6A C 0.2180(14) -0.0012(8) 0.4759(5) 0.081(3) Uani 0.335(7) 1 d DG U P A 2
H6A H 0.203002 0.005534 0.506417 0.097 Uiso 0.335(7) 1 calc R U P A 2
C7A C 0.2073(13) -0.0596(7) 0.4566(6) 0.085(3) Uani 0.335(7) 1 d G U P A 2
H7A H 0.185146 -0.092015 0.474223 0.103 Uiso 0.335(7) 1 calc R U P A 2
C8A C 0.2296(14) -0.0696(7) 0.4111(6) 0.089(3) Uani 0.335(7) 1 d G U P A 2
H8A H 0.222437 -0.108747 0.398161 0.107 Uiso 0.335(7) 1 calc R U P A 2
C9A C 0.2626(14) -0.0212(8) 0.3848(5) 0.089(3) Uani 0.335(7) 1 d G U P A 2
H9A H 0.277583 -0.027931 0.354294 0.107 Uiso 0.335(7) 1 calc R U P A 2
C10A C 0.2733(14) 0.0372(7) 0.4041(5) 0.085(3) Uani 0.335(7) 1 d DG U P A 2
H10A H 0.295439 0.069618 0.386487 0.102 Uiso 0.335(7) 1 calc R U P A 2
C5A C 0.2510(15) 0.0472(7) 0.4496(5) 0.080(3) Uani 0.335(7) 1 d G U P A 2
C7 C 0.2070(10) -0.0285(6) 0.4771(4) 0.081(2) Uani 0.665(7) 1 d . U P A 1
H7 H 0.177970 -0.052032 0.499153 0.097 Uiso 0.665(7) 1 calc R U P A 1
C8 C 0.2386(10) -0.0576(7) 0.4375(5) 0.088(2) Uani 0.665(7) 1 d . U P A 1
H8 H 0.229860 -0.099688 0.432538 0.105 Uiso 0.665(7) 1 calc R U P A 1
C9 C 0.2852(10) -0.0196(6) 0.4045(5) 0.089(3) Uani 0.665(7) 1 d . U P A 1
H9 H 0.302291 -0.035809 0.376367 0.107 Uiso 0.665(7) 1 calc R U P A 1
C10 C 0.3028(10) 0.0378(7) 0.4150(4) 0.086(2) Uani 0.665(7) 1 d . U P A 1
H10 H 0.342220 0.059537 0.396375 0.104 Uiso 0.665(7) 1 calc R U P A 1
C11 C 0.3587(3) 0.3446(2) 0.60096(15) 0.0360(10) Uani 1 1 d . . . . .
C11A C 0.1735(16) 0.1618(15) 0.4387(11) 0.090(5) Uani 0.335(7) 1 d D U P A 2
H11A H 0.145909 0.126759 0.453140 0.134 Uiso 0.335(7) 1 d R U P A 2
H11B H 0.161429 0.160199 0.406140 0.134 Uiso 0.335(7) 1 d R U P A 2
H11C H 0.148599 0.199189 0.450970 0.134 Uiso 0.335(7) 1 d R U P A 2
C12 C 0.4035(3) 0.3853(2) 0.62067(16) 0.0392(11) Uani 1 1 d . . . . .
C13 C 0.4660(4) 0.4375(2) 0.63060(18) 0.0452(12) Uani 1 1 d . . . . .
H13A H 0.471978 0.462183 0.603008 0.054 Uiso 1 1 calc R U . . .
H13B H 0.439778 0.463496 0.653997 0.054 Uiso 1 1 calc R U . . .
C14 C 0.6119(6) 0.4728(4) 0.6591(4) 0.097(3) Uani 1 1 d . . . . .
H14A H 0.574360 0.500368 0.676913 0.116 Uiso 1 1 calc R U . . .
H14B H 0.627727 0.494353 0.631163 0.116 Uiso 1 1 calc R U . . .
C15 C 0.6977(5) 0.4596(3) 0.6861(3) 0.082(2) Uani 1 1 d . . . . .
C16 C 0.7109(7) 0.4056(5) 0.7144(4) 0.119(4) Uani 1 1 d . . . . .
H16 H 0.667903 0.373996 0.714085 0.143 Uiso 1 1 calc R U . . .
C17 C 0.7834(6) 0.4017(7) 0.7404(4) 0.133(5) Uani 1 1 d . . . . .
H17 H 0.789144 0.366501 0.758619 0.159 Uiso 1 1 calc R U . . .
C18 C 0.8521(7) 0.4439(6) 0.7438(3) 0.112(3) Uani 1 1 d . . . . .
H18 H 0.903828 0.437271 0.762229 0.135 Uiso 1 1 calc R U . . .
C19 C 0.8397(7) 0.4981(6) 0.7178(4) 0.123(4) Uani 1 1 d . . . . .
H19 H 0.881558 0.530358 0.719477 0.148 Uiso 1 1 calc R U . . .
C20 C 0.7656(5) 0.5013(4) 0.6905(4) 0.097(3) Uani 1 1 d . . . . .
H20 H 0.760186 0.536605 0.672388 0.116 Uiso 1 1 calc R U . . .
C21 C 0.2746(3) 0.2424(2) 0.67404(14) 0.0299(9) Uani 1 1 d . . . . .
C22 C 0.2319(3) 0.2012(2) 0.69315(15) 0.0357(10) Uani 1 1 d . . . . .
C23 C 0.1999(4) 0.1595(3) 0.73084(18) 0.0529(14) Uani 1 1 d . . . . .
H23A H 0.148572 0.179051 0.745431 0.063 Uiso 1 1 calc R U . . .
H23B H 0.177986 0.121250 0.717038 0.063 Uiso 1 1 calc R U . . .
C24 C 0.3103(6) 0.1924(4) 0.7885(2) 0.082(2) Uani 1 1 d . . . . .
H24A H 0.266229 0.223827 0.796503 0.098 Uiso 1 1 calc R U . . .
H24B H 0.354481 0.211186 0.768457 0.098 Uiso 1 1 calc R U . . .
C25 C 0.3595(6) 0.1685(4) 0.8328(3) 0.0746(19) Uani 1 1 d . . . . .
C26 C 0.3066(6) 0.1502(4) 0.8696(3) 0.084(2) Uani 1 1 d . . . . .
H26 H 0.243403 0.152097 0.866961 0.101 Uiso 1 1 calc R U . . .
C27 C 0.3480(8) 0.1289(5) 0.9104(3) 0.106(3) Uani 1 1 d . . . . .
H27 H 0.312542 0.115157 0.934405 0.128 Uiso 1 1 calc R U . . .
C28 C 0.4423(8) 0.1285(7) 0.9147(4) 0.147(6) Uani 1 1 d . . . . .
H28 H 0.469390 0.116176 0.942435 0.176 Uiso 1 1 calc R U . . .
C29 C 0.4966(7) 0.1459(6) 0.8794(3) 0.111(3) Uani 1 1 d . . . . .
H29 H 0.559736 0.144153 0.882454 0.133 Uiso 1 1 calc R U . . .
C30 C 0.4545(7) 0.1663(5) 0.8384(3) 0.100(3) Uani 1 1 d . . . . .
H30 H 0.490662 0.178670 0.814258 0.120 Uiso 1 1 calc R U . . .
C31 C 0.1562(10) 0.1724(6) 0.4091(4) 0.085(3) Uani 0.665(7) 1 d . U P A 1
H31A H 0.102521 0.197520 0.405961 0.128 Uiso 0.665(7) 1 calc R U P A 1
H31B H 0.142809 0.131162 0.398697 0.128 Uiso 0.665(7) 1 calc R U P A 1
H31C H 0.203824 0.189614 0.390985 0.128 Uiso 0.665(7) 1 calc R U P A 1
C32 C 0.3362(6) 0.1036(4) 0.7437(3) 0.087(2) Uani 1 1 d . . . . .
H32A H 0.309682 0.063955 0.736870 0.131 Uiso 1 1 calc R U . . .
H32B H 0.387295 0.098413 0.764499 0.131 Uiso 1 1 calc R U . . .
H32C H 0.356370 0.122306 0.715733 0.131 Uiso 1 1 calc R U . . .
C33 C 0.6047(5) 0.3810(4) 0.6146(3) 0.091(3) Uani 1 1 d . . . . .
H33A H 0.605378 0.401954 0.585467 0.136 Uiso 1 1 calc R U . . .
H33B H 0.575034 0.341716 0.610929 0.136 Uiso 1 1 calc R U . . .
H33C H 0.666146 0.374839 0.625622 0.136 Uiso 1 1 calc R U . . .
C34 C 0.0745(3) 0.0621(2) 0.60432(15) 0.0343(10) Uani 1 1 d . . . . .
C35 C 0.1342(5) 0.0281(3) 0.6302(2) 0.0685(19) Uani 1 1 d . . . . .
H35 H 0.169753 0.047723 0.652669 0.082 Uiso 1 1 calc R U . . .
C36 C 0.1437(5) -0.0354(3) 0.6240(2) 0.0720(19) Uani 1 1 d . . . . .
H36 H 0.183003 -0.057830 0.643103 0.086 Uiso 1 1 calc R U . . .
C37 C 0.0959(5) -0.0643(3) 0.5903(2) 0.0625(17) Uani 1 1 d . . . . .
H37 H 0.107211 -0.105532 0.583344 0.075 Uiso 1 1 calc R U . . .
C38 C 0.0289(6) -0.0310(3) 0.5658(2) 0.0696(19) Uani 1 1 d . . . . .
H38 H -0.009043 -0.051315 0.544746 0.084 Uiso 1 1 calc R U . . .
C39 C 0.0185(5) 0.0324(3) 0.5728(2) 0.0587(15) Uani 1 1 d . . . . .
H39 H -0.025780 0.054381 0.556334 0.070 Uiso 1 1 calc R U . . .
C40 C -0.0187(3) 0.1744(2) 0.57481(17) 0.0431(11) Uani 1 1 d . . . . .
C41 C 0.0069(5) 0.1789(3) 0.5305(2) 0.0682(19) Uani 1 1 d . . . . .
H41 H 0.065006 0.166049 0.522711 0.082 Uiso 1 1 calc R U . . .
C42 C -0.0511(6) 0.2021(4) 0.4966(2) 0.081(3) Uani 1 1 d . . . . .
H42 H -0.032582 0.201443 0.466269 0.097 Uiso 1 1 calc R U . . .
C43 C -0.1318(7) 0.2250(4) 0.5060(3) 0.089(3) Uani 1 1 d . . . . .
H43 H -0.170673 0.239083 0.482526 0.107 Uiso 1 1 calc R U . . .
C44 C -0.1571(6) 0.2277(5) 0.5507(4) 0.105(3) Uani 1 1 d . . . . .
H44 H -0.212062 0.246183 0.558183 0.126 Uiso 1 1 calc R U . . .
C45 C -0.0998(5) 0.2025(4) 0.5859(3) 0.077(2) Uani 1 1 d . . . . .
H45 H -0.116946 0.204937 0.616435 0.092 Uiso 1 1 calc R U . . .
C46 C -0.0047(3) 0.1438(2) 0.66994(15) 0.0347(10) Uani 1 1 d . . . . .
C47 C -0.0162(4) 0.1985(3) 0.6935(2) 0.0564(15) Uani 1 1 d . . . . .
H47 H 0.010446 0.234465 0.682497 0.068 Uiso 1 1 calc R U . . .
C48 C -0.0665(4) 0.2010(3) 0.7329(3) 0.072(2) Uani 1 1 d . . . . .
H48 H -0.075728 0.238699 0.747376 0.086 Uiso 1 1 calc R U . . .
C49 C -0.1027(4) 0.1482(4) 0.7507(2) 0.0687(19) Uani 1 1 d . . . . .
H49 H -0.134996 0.149612 0.777776 0.082 Uiso 1 1 calc R U . . .
C50 C -0.0913(5) 0.0939(3) 0.7286(2) 0.077(2) Uani 1 1 d . . . . .
H50 H -0.115828 0.057923 0.740678 0.093 Uiso 1 1 calc R U . . .
C51 C -0.0432(5) 0.0913(3) 0.68808(19) 0.0587(16) Uani 1 1 d . . . . .
H51 H -0.036848 0.053674 0.673010 0.070 Uiso 1 1 calc R U . . .
C52 C 0.1986(4) 0.3836(2) 0.76114(19) 0.0462(12) Uani 1 1 d . . . . .
C53 C 0.1486(5) 0.3302(4) 0.7584(3) 0.086(3) Uani 1 1 d . . . . .
H53 H 0.167442 0.298300 0.739384 0.103 Uiso 1 1 calc R U . . .
C54 C 0.0701(6) 0.3230(5) 0.7837(4) 0.114(4) Uani 1 1 d . . . . .
H54 H 0.036962 0.286417 0.781731 0.136 Uiso 1 1 calc R U . . .
C55 C 0.0413(6) 0.3702(5) 0.8116(4) 0.115(4) Uani 1 1 d . . . . .
H55 H -0.014107 0.367045 0.826355 0.138 Uiso 1 1 calc R U . . .
C56 C 0.0932(5) 0.4205(3) 0.8175(2) 0.072(2) Uani 1 1 d . . . . .
H56 H 0.075498 0.451428 0.837692 0.087 Uiso 1 1 calc R U . . .
C57 C 0.1730(5) 0.4267(3) 0.7938(2) 0.0584(15) Uani 1 1 d . . . . .
H57 H 0.210535 0.460501 0.799802 0.070 Uiso 1 1 calc R U . . .
C58 C 0.3184(3) 0.4707(2) 0.72272(17) 0.0398(11) Uani 1 1 d . . . . .
C59 C 0.2676(4) 0.4961(2) 0.68661(18) 0.0484(13) Uani 1 1 d . . . . .
H59 H 0.230163 0.470749 0.668557 0.058 Uiso 1 1 calc R U . . .
C60 C 0.2724(4) 0.5587(3) 0.6773(2) 0.0561(14) Uani 1 1 d . . . . .
H60 H 0.238308 0.575372 0.652944 0.067 Uiso 1 1 calc R U . . .
C61 C 0.3276(5) 0.5965(3) 0.7040(2) 0.0622(16) Uani 1 1 d . . . . .
H61 H 0.330911 0.638610 0.697877 0.075 Uiso 1 1 calc R U . . .
C62 C 0.3769(5) 0.5718(3) 0.7392(3) 0.075(2) Uani 1 1 d . . . . .
H62 H 0.414454 0.597253 0.757050 0.090 Uiso 1 1 calc R U . . .
C63 C 0.3726(5) 0.5092(3) 0.7493(2) 0.0618(16) Uani 1 1 d . . . . .
H63 H 0.406218 0.493227 0.774024 0.074 Uiso 1 1 calc R U . . .
C64 C 0.3907(4) 0.3683(2) 0.77681(16) 0.0404(11) Uani 1 1 d . . . . .
C65 C 0.3689(4) 0.3480(3) 0.81994(19) 0.0531(13) Uani 1 1 d . . . . .
H65 H 0.308081 0.346655 0.828307 0.064 Uiso 1 1 calc R U . . .
C66 C 0.4367(5) 0.3293(3) 0.8514(2) 0.0627(16) Uani 1 1 d . . . . .
H66 H 0.420546 0.314893 0.880197 0.075 Uiso 1 1 calc R U . . .
C67 C 0.5252(5) 0.3318(3) 0.8404(2) 0.0650(17) Uani 1 1 d . . . . .
H67 H 0.569934 0.318197 0.861160 0.078 Uiso 1 1 calc R U . . .
C68 C 0.5491(5) 0.3547(3) 0.7983(2) 0.0641(16) Uani 1 1 d . . . . .
H68 H 0.610360 0.359105 0.791361 0.077 Uiso 1 1 calc R U . . .
C69 C 0.4825(4) 0.3712(3) 0.7661(2) 0.0582(15) Uani 1 1 d . . . . .
H69 H 0.499274 0.384393 0.737072 0.070 Uiso 1 1 calc R U . . .
C71A C 0.1775(8) 0.5212(5) 0.4861(4) 0.041(4) Uani 0.319(4) 1 d G . P B 2
H71A H 0.135190 0.507629 0.464129 0.050 Uiso 0.319(4) 1 calc R U P B 2
C72A C 0.2054(8) 0.5827(4) 0.4866(4) 0.055(5) Uani 0.319(4) 1 d G . P B 2
H72A H 0.181691 0.610201 0.464844 0.066 Uiso 0.319(4) 1 calc R U P B 2
C73A C 0.2687(9) 0.6030(4) 0.5195(5) 0.059(6) Uani 0.319(4) 1 d G . P B 2
H73A H 0.287327 0.644104 0.519750 0.070 Uiso 0.319(4) 1 calc R U P B 2
C74A C 0.3041(9) 0.5618(6) 0.5519(4) 0.058(6) Uani 0.319(4) 1 d G . P B 2
H74A H 0.346463 0.575435 0.573941 0.069 Uiso 0.319(4) 1 calc R U P B 2
C75A C 0.2763(9) 0.5004(5) 0.5515(4) 0.048(5) Uani 0.319(4) 1 d G . P B 2
H75A H 0.299964 0.472862 0.573227 0.057 Uiso 0.319(4) 1 calc R U P B 2
C70A C 0.2130(9) 0.4801(4) 0.5186(4) 0.055(7) Uani 0.319(4) 1 d G . P B 2
C75 C 0.1512(3) 0.5210(2) 0.5515(2) 0.050(2) Uani 0.681(4) 1 d G . P B 1
H75 H 0.090479 0.513989 0.558466 0.060 Uiso 0.681(4) 1 calc R U P B 1
C74 C 0.1871(4) 0.5804(2) 0.5546(2) 0.057(2) Uani 0.681(4) 1 d G . P B 1
H74 H 0.150358 0.613140 0.563528 0.068 Uiso 0.681(4) 1 calc R U P B 1
C73 C 0.2778(4) 0.5909(2) 0.5442(3) 0.073(4) Uani 0.681(4) 1 d G . P B 1
H73 H 0.301791 0.630624 0.546273 0.087 Uiso 0.681(4) 1 calc R U P B 1
C72 C 0.3326(3) 0.5419(3) 0.5309(3) 0.082(4) Uani 0.681(4) 1 d G . P B 1
H72 H 0.393347 0.548958 0.523953 0.099 Uiso 0.681(4) 1 calc R U P B 1
C71 C 0.2968(4) 0.4825(3) 0.5278(3) 0.064(3) Uani 0.681(4) 1 d G . P B 1
H71 H 0.333469 0.449806 0.518890 0.076 Uiso 0.681(4) 1 calc R U P B 1
C70 C 0.2060(4) 0.47207(19) 0.5382(3) 0.047(3) Uani 0.681(4) 1 d G . P B 1
C77A C 0.1621(13) 0.3828(8) 0.4312(6) 0.052(4) Uani 0.319(4) 1 d . . P B 2
H77A H 0.224835 0.388980 0.432252 0.062 Uiso 0.319(4) 1 calc R U P B 2
C78 C 0.0778(4) 0.4379(3) 0.40061(15) 0.055(2) Uani 0.681(4) 1 d G . P B 1
H78 H 0.078821 0.472073 0.381195 0.067 Uiso 0.681(4) 1 calc R U P B 1
C79 C 0.0378(5) 0.3830(4) 0.38567(16) 0.066(3) Uani 0.681(4) 1 d G . P B 1
H79 H 0.011921 0.380446 0.356253 0.079 Uiso 0.681(4) 1 calc R U P B 1
C80 C 0.0363(6) 0.3320(3) 0.4147(2) 0.093(5) Uani 0.681(4) 1 d G . P B 1
H80 H 0.009469 0.295243 0.404686 0.112 Uiso 0.681(4) 1 calc R U P B 1
C81 C 0.0749(5) 0.3358(2) 0.4586(2) 0.082(4) Uani 0.681(4) 1 d G . P B 1
H81 H 0.073917 0.301667 0.478062 0.098 Uiso 0.681(4) 1 calc R U P B 1
C76 C 0.1150(3) 0.3907(2) 0.47359(13) 0.0464(12) Uani 1 1 d G . . . .
C77 C 0.1165(3) 0.44177(18) 0.44457(16) 0.0450(18) Uani 0.681(4) 1 d G . P B 1
H77 H 0.143270 0.478497 0.454572 0.054 Uiso 0.681(4) 1 calc R U P B 1
C78A C 0.1236(17) 0.3669(9) 0.3894(7) 0.066(6) Uani 0.319(4) 1 d . . P B 2
H78A H 0.157044 0.366277 0.362583 0.079 Uiso 0.319(4) 1 calc R U P B 2
C79A C 0.031(2) 0.3518(9) 0.3897(11) 0.064(7) Uani 0.319(4) 1 d . . P B 2
H79A H 0.003401 0.337900 0.362556 0.077 Uiso 0.319(4) 1 calc R U P B 2
C80A C -0.0188(17) 0.3564(10) 0.4263(7) 0.060(6) Uani 0.319(4) 1 d . . P B 2
H80A H -0.080673 0.347238 0.424301 0.072 Uiso 0.319(4) 1 calc R U P B 2
C81A C 0.0183(12) 0.3739(8) 0.4661(6) 0.047(4) Uani 0.319(4) 1 d . . P B 2
H81A H -0.019539 0.375654 0.491260 0.057 Uiso 0.319(4) 1 calc R U P B 2
C82 C 0.0664(11) 0.3893(6) 0.5695(6) 0.037(3) Uani 0.681(4) 1 d . . P B 1
C82A C 0.079(3) 0.4108(11) 0.5660(12) 0.035(6) Uani 0.319(4) 1 d . . P B 2
C83 C -0.0242(6) 0.3951(4) 0.5530(3) 0.057(2) Uani 0.681(4) 1 d . . P B 1
H83 H -0.035750 0.402948 0.521988 0.068 Uiso 0.681(4) 1 calc R U P B 1
C83A C 0.0506(11) 0.4651(9) 0.5843(5) 0.047(4) Uani 0.319(4) 1 d . . P B 2
H83A H 0.076523 0.501795 0.574267 0.056 Uiso 0.319(4) 1 calc R U P B 2
C84 C -0.0967(6) 0.3891(4) 0.5829(4) 0.063(2) Uani 0.681(4) 1 d . . P B 1
H84 H -0.156467 0.392187 0.571733 0.075 Uiso 0.681(4) 1 calc R U P B 1
C84A C -0.0154(14) 0.4676(10) 0.6170(8) 0.067(6) Uani 0.319(4) 1 d . . P B 2
H84A H -0.032733 0.505365 0.629342 0.080 Uiso 0.319(4) 1 calc R U P B 2
C85 C -0.0798(11) 0.3787(6) 0.6282(6) 0.066(4) Uani 0.681(4) 1 d . . P B 1
H85 H -0.128133 0.373757 0.647983 0.079 Uiso 0.681(4) 1 calc R U P B 1
C85A C -0.059(2) 0.4092(15) 0.6326(8) 0.070(8) Uani 0.319(4) 1 d . . P B 2
H85A H -0.108461 0.409866 0.651962 0.085 Uiso 0.319(4) 1 calc R U P B 2
C86 C 0.0105(7) 0.3754(5) 0.6456(4) 0.058(2) Uani 0.681(4) 1 d . . P B 1
H86 H 0.021915 0.370861 0.676958 0.070 Uiso 0.681(4) 1 calc R U P B 1
C86A C -0.024(2) 0.3562(10) 0.6179(9) 0.067(6) Uani 0.319(4) 1 d . . P B 2
H86A H -0.044056 0.318906 0.630107 0.080 Uiso 0.319(4) 1 calc R U P B 2
C87 C 0.0809(6) 0.3790(4) 0.6159(3) 0.052(2) Uani 0.681(4) 1 d . . P B 1
H87 H 0.140261 0.374417 0.627224 0.062 Uiso 0.681(4) 1 calc R U P B 1
C87A C 0.0421(12) 0.3566(10) 0.5841(6) 0.045(4) Uani 0.319(4) 1 d . . P B 2
H87A H 0.062551 0.318815 0.573061 0.054 Uiso 0.319(4) 1 calc R U P B 2
C88 C 0.5177(4) 0.1867(3) 0.55009(18) 0.0547(13) Uani 1 1 d . U . . .
C89 C 0.5334(11) 0.2341(9) 0.5303(6) 0.073(3) Uani 0.624(14) 1 d . U P C 1
H89 H 0.515441 0.271378 0.543211 0.088 Uiso 0.624(14) 1 calc R U P C 1
C89A C 0.5095(18) 0.2477(14) 0.5247(10) 0.073(3) Uani 0.376(14) 1 d . U P C 2
H89A H 0.473866 0.278209 0.537967 0.088 Uiso 0.376(14) 1 calc R U P C 2
C90 C 0.5804(10) 0.2349(8) 0.4862(5) 0.081(3) Uani 0.624(14) 1 d . U P C 1
H90 H 0.587310 0.271780 0.470244 0.097 Uiso 0.624(14) 1 calc R U P C 1
C90A C 0.5488(17) 0.2617(13) 0.4850(8) 0.079(3) Uani 0.376(14) 1 d . U P C 2
H90A H 0.540558 0.300161 0.471150 0.095 Uiso 0.376(14) 1 calc R U P C 2
C91 C 0.6122(10) 0.1835(9) 0.4696(5) 0.075(3) Uani 0.624(14) 1 d . U P C 1
H91 H 0.646492 0.183874 0.443140 0.090 Uiso 0.624(14) 1 calc R U P C 1
C91A C 0.6020(17) 0.2168(14) 0.4654(9) 0.079(3) Uani 0.376(14) 1 d . U P C 2
H91A H 0.632366 0.225714 0.438515 0.094 Uiso 0.376(14) 1 calc R U P C 2
C92 C 0.5942(9) 0.1274(8) 0.4920(4) 0.075(3) Uani 0.624(14) 1 d . U P C 1
H92 H 0.615467 0.090627 0.479646 0.090 Uiso 0.624(14) 1 calc R U P C 1
C92A C 0.6114(17) 0.1579(15) 0.4851(9) 0.076(3) Uani 0.376(14) 1 d . U P C 2
H92A H 0.641410 0.126505 0.469643 0.091 Uiso 0.376(14) 1 calc R U P C 2
C93 C 0.5454(9) 0.1260(7) 0.5322(4) 0.068(2) Uani 0.624(14) 1 d . U P C 1
H93 H 0.531076 0.089181 0.546840 0.082 Uiso 0.624(14) 1 calc R U P C 1
C93A C 0.5738(16) 0.1468(13) 0.5298(8) 0.070(3) Uani 0.376(14) 1 d . U P C 2
H93A H 0.589248 0.110353 0.545107 0.084 Uiso 0.376(14) 1 calc R U P C 2
C94 C 0.4371(3) 0.10338(14) 0.61359(15) 0.0546(14) Uani 1 1 d G . . . .
C99 C 0.4918(3) 0.0643(2) 0.64029(18) 0.100(3) Uani 1 1 d G . . . .
H99 H 0.540823 0.080283 0.657215 0.120 Uiso 1 1 calc R U . . .
C98 C 0.4730(5) 0.00130(19) 0.6417(2) 0.135(5) Uani 1 1 d G . . . .
H98 H 0.509571 -0.024856 0.659543 0.162 Uiso 1 1 calc R U . . .
C97 C 0.3997(5) -0.02261(15) 0.6164(2) 0.139(5) Uani 1 1 d G . . . .
H97 H 0.387158 -0.064755 0.617313 0.166 Uiso 1 1 calc R U . . .
C96 C 0.3451(4) 0.01648(19) 0.58968(19) 0.089(3) Uani 1 1 d G . . . .
H96 H 0.295997 0.000485 0.572757 0.106 Uiso 1 1 calc R U . . .
C95 C 0.3638(3) 0.07947(17) 0.58829(15) 0.0639(17) Uani 1 1 d G . . . .
H95 H 0.327248 0.105624 0.570429 0.077 Uiso 1 1 calc R U . . .
C100 C 0.5539(3) 0.2023(2) 0.64652(18) 0.0442(12) Uani 1 1 d . . . . .
C101 C 0.5305(4) 0.2233(3) 0.69022(19) 0.0503(13) Uani 1 1 d . . . . .
H101 H 0.469575 0.230401 0.696700 0.060 Uiso 1 1 calc R U . . .
C102 C 0.5967(4) 0.2335(3) 0.7238(2) 0.0602(16) Uani 1 1 d . . . . .
H102 H 0.580098 0.247021 0.752755 0.072 Uiso 1 1 calc R U . . .
C103 C 0.6858(5) 0.2239(4) 0.7147(3) 0.085(2) Uani 1 1 d . . . . .
H103 H 0.730752 0.233136 0.736670 0.102 Uiso 1 1 calc R U . . .
C104 C 0.7082(5) 0.2009(5) 0.6736(3) 0.108(4) Uani 1 1 d . . . . .
H104 H 0.768995 0.192210 0.667879 0.129 Uiso 1 1 calc R U . . .
C105 C 0.6423(4) 0.1898(4) 0.6392(3) 0.082(2) Uani 1 1 d . . . . .
H105 H 0.659587 0.173693 0.611017 0.098 Uiso 1 1 calc R U . . .
P5 P -0.20594(9) 0.26074(6) 0.85991(4) 0.0375(3) Uani 1 1 d . . . . .
F1 F -0.2492(2) 0.32623(15) 0.86933(15) 0.0670(10) Uani 1 1 d . . . . .
F2 F -0.2492(5) 0.2345(2) 0.90425(17) 0.122(2) Uani 1 1 d . . . . .
F3 F -0.2930(3) 0.2428(2) 0.83042(19) 0.1013(17) Uani 1 1 d . . . . .
F4 F -0.1641(3) 0.19411(17) 0.85072(13) 0.0737(11) Uani 1 1 d . . . . .
F5 F -0.1607(4) 0.2860(3) 0.81527(16) 0.1097(17) Uani 1 1 d . . . . .
F6 F -0.1169(3) 0.27985(19) 0.88798(16) 0.0861(13) Uani 1 1 d . . . . .

loop_
_atom_site_aniso_label
_atom_site_aniso_U_11
_atom_site_aniso_U_22
_atom_site_aniso_U_33
_atom_site_aniso_U_23
_atom_site_aniso_U_13
_atom_site_aniso_U_12
Cu1 0.0298(3) 0.0277(3) 0.0330(3) -0.0015(2) 0.0040(2) 0.0006(2)
Cu2 0.0290(3) 0.0263(3) 0.0349(3) 0.0007(2) 0.0006(2) -0.0017(2)
Cu3 0.0397(3) 0.0346(3) 0.0382(3) 0.0033(2) -0.0061(2) -0.0027(2)
Cu4 0.0310(3) 0.0268(3) 0.0320(3) -0.0038(2) -0.0012(2) 0.0002(2)
P1 0.0358(6) 0.0410(7) 0.0358(6) -0.0081(5) 0.0012(5) 0.0084(5)
P2 0.0318(6) 0.0318(6) 0.0307(6) 0.0016(4) 0.0004(4) -0.0048(5)
P3 0.0386(7) 0.0400(7) 0.0558(8) -0.0036(6) -0.0157(6) -0.0004(5)
P4 0.0402(7) 0.0303(6) 0.0359(6) -0.0071(5) -0.0017(5) 0.0019(5)
N1 0.105(5) 0.068(4) 0.038(4) -0.016(3) -0.012(4) 0.002(4)
N1A 0.100(5) 0.068(5) 0.046(4) -0.008(4) -0.006(4) -0.004(4)
N2 0.072(4) 0.077(4) 0.052(3) 0.028(3) -0.017(3) -0.032(3)
N3 0.067(4) 0.061(4) 0.149(7) -0.021(4) 0.010(4) -0.016(3)
C1 0.041(2) 0.031(2) 0.038(2) 0.0043(19) -0.0054(19) -0.0101(19)
C2 0.079(5) 0.041(4) 0.038(3) 0.003(3) -0.011(4) -0.023(4)
C2A 0.077(6) 0.041(5) 0.040(5) 0.002(5) -0.007(5) -0.016(5)
C3 0.105(5) 0.058(4) 0.041(3) 0.001(3) -0.014(4) -0.016(4)
C3A 0.100(5) 0.056(5) 0.043(4) -0.003(4) -0.003(5) -0.011(5)
C4 0.096(4) 0.068(5) 0.052(4) -0.010(4) -0.006(4) -0.004(4)
C4A 0.095(5) 0.072(5) 0.057(5) -0.003(5) -0.003(5) 0.001(5)
C5 0.092(4) 0.068(4) 0.055(4) -0.005(3) -0.006(3) -0.005(4)
C6 0.087(5) 0.075(5) 0.067(4) -0.006(4) 0.000(4) 0.001(4)
C6A 0.092(5) 0.078(5) 0.073(5) -0.007(5) -0.002(4) 0.005(5)
C7A 0.097(6) 0.082(6) 0.077(6) -0.009(6) -0.001(6) 0.007(6)
C8A 0.104(6) 0.084(6) 0.078(6) -0.008(6) -0.004(6) 0.009(6)
C9A 0.111(6) 0.082(5) 0.074(6) -0.003(5) -0.005(6) 0.007(5)
C10A 0.109(6) 0.077(5) 0.068(5) -0.002(5) -0.006(5) 0.007(5)
C5A 0.099(5) 0.078(5) 0.064(4) -0.002(4) -0.001(4) 0.002(5)
C7 0.087(5) 0.079(5) 0.076(4) -0.014(4) 0.001(4) 0.005(5)
C8 0.101(5) 0.081(4) 0.080(5) -0.011(4) 0.000(5) 0.012(4)
C9 0.112(6) 0.077(4) 0.079(5) -0.004(5) -0.002(5) 0.015(5)
C10 0.110(5) 0.079(4) 0.070(5) 0.001(4) -0.003(4) 0.006(5)
C11 0.042(3) 0.034(2) 0.032(2) 0.0018(19) 0.0021(19) -0.005(2)
C11A 0.118(9) 0.089(8) 0.061(9) -0.019(9) -0.021(9) 0.005(8)
C12 0.045(3) 0.035(2) 0.037(2) 0.005(2) 0.000(2) -0.007(2)
C13 0.050(3) 0.039(3) 0.047(3) 0.002(2) -0.003(2) -0.014(2)
C14 0.081(5) 0.069(5) 0.140(8) 0.005(5) -0.019(5) -0.022(4)
C15 0.069(5) 0.062(4) 0.116(6) 0.004(4) 0.007(4) -0.007(4)
C16 0.092(7) 0.143(9) 0.121(8) 0.062(7) 0.005(6) -0.011(6)
C17 0.059(5) 0.213(13) 0.126(8) 0.086(9) -0.001(5) -0.003(7)
C18 0.092(7) 0.162(11) 0.082(6) -0.012(6) -0.016(5) 0.017(7)
C19 0.101(7) 0.157(10) 0.110(8) 0.021(7) -0.031(6) -0.033(7)
C20 0.063(5) 0.085(6) 0.140(8) -0.006(5) -0.025(5) -0.005(4)
C21 0.033(2) 0.029(2) 0.027(2) -0.0021(17) -0.0004(17) -0.0003(18)
C22 0.042(3) 0.037(2) 0.028(2) -0.0006(19) -0.0028(19) -0.002(2)
C23 0.066(4) 0.053(3) 0.040(3) 0.010(2) -0.001(2) -0.021(3)
C24 0.113(6) 0.082(5) 0.051(4) 0.014(3) -0.012(4) -0.036(5)
C25 0.085(5) 0.072(5) 0.067(4) 0.005(3) -0.003(4) -0.009(4)
C26 0.091(6) 0.093(6) 0.069(5) 0.008(4) 0.009(4) 0.001(4)
C27 0.136(9) 0.123(8) 0.061(5) 0.016(5) 0.007(5) 0.005(7)
C28 0.108(8) 0.237(15) 0.095(7) 0.072(8) 0.004(6) 0.087(9)
C29 0.088(6) 0.163(10) 0.081(6) 0.019(6) -0.012(5) 0.041(6)
C30 0.098(7) 0.128(8) 0.075(5) 0.015(5) 0.008(5) 0.012(6)
C31 0.126(8) 0.087(7) 0.043(5) -0.029(5) -0.011(6) 0.011(6)
C32 0.088(6) 0.068(5) 0.106(6) 0.024(4) -0.003(5) 0.010(4)
C33 0.060(4) 0.118(7) 0.094(6) -0.040(5) 0.004(4) -0.003(4)
C34 0.040(3) 0.033(2) 0.030(2) -0.0019(18) 0.0051(18) -0.0075(19)
C35 0.089(5) 0.053(3) 0.063(4) -0.018(3) -0.034(3) 0.018(3)
C36 0.090(5) 0.048(3) 0.077(4) -0.011(3) -0.027(4) 0.018(3)
C37 0.100(5) 0.033(3) 0.055(3) -0.002(3) 0.009(3) -0.011(3)
C38 0.105(6) 0.049(3) 0.055(4) -0.010(3) -0.004(4) -0.023(4)
C39 0.081(4) 0.043(3) 0.051(3) -0.006(3) -0.014(3) -0.011(3)
C40 0.038(3) 0.048(3) 0.042(3) 0.009(2) -0.006(2) -0.002(2)
C41 0.059(4) 0.097(5) 0.048(3) 0.024(3) -0.017(3) -0.032(4)
C42 0.095(6) 0.089(5) 0.058(4) 0.035(4) -0.034(4) -0.042(5)
C43 0.106(7) 0.088(6) 0.072(5) 0.020(4) -0.034(5) 0.011(5)
C44 0.085(6) 0.102(7) 0.126(8) 0.020(6) -0.030(6) 0.027(5)
C45 0.072(5) 0.085(5) 0.074(5) 0.013(4) -0.009(4) 0.017(4)
C46 0.032(2) 0.037(2) 0.035(2) -0.0060(19) -0.0001(18) -0.0046(19)
C47 0.044(3) 0.044(3) 0.082(4) -0.022(3) 0.014(3) -0.009(2)
C48 0.042(3) 0.084(5) 0.090(5) -0.053(4) 0.019(3) -0.011(3)
C49 0.048(3) 0.107(6) 0.052(3) -0.034(4) 0.020(3) -0.015(4)
C50 0.100(5) 0.074(4) 0.060(4) -0.012(3) 0.042(4) -0.030(4)
C51 0.087(4) 0.043(3) 0.048(3) -0.012(2) 0.027(3) -0.019(3)
C52 0.043(3) 0.045(3) 0.050(3) -0.008(2) 0.006(2) 0.007(2)
C53 0.055(4) 0.100(6) 0.104(6) -0.060(5) 0.025(4) -0.021(4)
C54 0.067(5) 0.137(8) 0.139(8) -0.076(7) 0.039(5) -0.043(5)
C55 0.071(5) 0.124(8) 0.151(9) -0.061(7) 0.059(6) -0.018(5)
C56 0.091(5) 0.056(4) 0.070(4) 0.000(3) 0.028(4) 0.029(4)
C57 0.076(4) 0.041(3) 0.059(3) -0.002(3) 0.012(3) 0.014(3)
C58 0.046(3) 0.031(2) 0.043(3) -0.006(2) 0.001(2) 0.005(2)
C59 0.059(3) 0.041(3) 0.045(3) -0.007(2) -0.007(2) 0.009(2)
C60 0.068(4) 0.048(3) 0.053(3) 0.005(3) -0.001(3) 0.016(3)
C61 0.074(4) 0.035(3) 0.077(4) 0.005(3) -0.002(3) 0.002(3)
C62 0.088(5) 0.039(3) 0.096(5) -0.008(3) -0.031(4) -0.013(3)
C63 0.081(4) 0.036(3) 0.067(4) -0.005(3) -0.024(3) -0.002(3)
C64 0.049(3) 0.034(2) 0.038(2) -0.006(2) -0.006(2) 0.002(2)
C65 0.057(3) 0.053(3) 0.049(3) 0.003(3) -0.003(3) 0.001(3)
C66 0.079(5) 0.060(4) 0.048(3) 0.011(3) -0.012(3) 0.003(3)
C67 0.070(4) 0.064(4) 0.060(4) 0.002(3) -0.022(3) 0.010(3)
C68 0.055(4) 0.073(4) 0.064(4) -0.009(3) -0.007(3) 0.016(3)
C69 0.057(4) 0.070(4) 0.047(3) -0.002(3) 0.002(3) 0.013(3)
C71A 0.043(9) 0.040(8) 0.041(8) 0.011(7) -0.003(7) -0.004(7)
C72A 0.060(11) 0.042(9) 0.065(11) 0.016(8) 0.009(9) -0.001(8)
C73A 0.049(11) 0.039(10) 0.087(17) 0.000(11) 0.005(11) -0.008(8)
C74A 0.075(17) 0.048(15) 0.050(12) 0.001(11) -0.009(11) -0.036(13)
C75A 0.048(11) 0.055(11) 0.038(9) 0.012(8) -0.021(8) -0.008(9)
C70A 0.048(12) 0.028(9) 0.088(19) -0.017(10) -0.010(11) -0.012(8)
C75 0.050(5) 0.039(4) 0.060(5) 0.004(4) -0.015(4) -0.005(3)
C74 0.072(6) 0.037(4) 0.061(5) 0.002(4) -0.021(4) 0.000(4)
C73 0.084(9) 0.036(6) 0.098(10) 0.012(6) -0.034(8) -0.029(6)
C72 0.059(7) 0.056(7) 0.132(12) 0.000(7) 0.009(7) -0.026(5)
C71 0.050(6) 0.049(5) 0.092(8) 0.006(5) 0.006(5) -0.012(4)
C70 0.036(5) 0.038(5) 0.066(7) 0.007(4) -0.014(4) -0.001(4)
C77A 0.058(11) 0.056(10) 0.042(9) -0.004(8) 0.006(8) -0.006(8)
C78 0.051(5) 0.067(6) 0.049(5) 0.014(4) -0.001(4) 0.000(4)
C79 0.058(6) 0.093(10) 0.047(5) 0.011(7) -0.015(4) -0.009(7)
C80 0.119(12) 0.085(10) 0.074(9) 0.026(8) -0.045(9) -0.061(9)
C81 0.110(10) 0.066(7) 0.068(6) 0.023(5) -0.032(6) -0.052(7)
C76 0.041(3) 0.045(3) 0.053(3) 0.008(2) -0.012(2) -0.004(2)
C77 0.036(4) 0.050(4) 0.048(4) 0.006(3) -0.004(3) -0.007(3)
C78A 0.105(18) 0.044(10) 0.050(11) 0.001(8) 0.016(11) 0.011(11)
C79A 0.085(17) 0.027(11) 0.079(17) 0.011(11) -0.024(13) -0.001(11)
C80A 0.075(15) 0.053(12) 0.052(12) -0.005(9) -0.015(11) -0.011(11)
C81A 0.048(10) 0.042(9) 0.052(10) 0.000(8) -0.002(8) -0.013(8)
C82 0.038(6) 0.020(8) 0.051(6) 0.017(7) -0.003(4) -0.006(6)
C82A 0.050(15) 0.017(14) 0.038(10) 0.015(12) -0.004(9) 0.001(12)
C83 0.045(5) 0.060(5) 0.065(5) 0.020(4) -0.013(4) -0.011(4)
C83A 0.047(9) 0.057(10) 0.036(8) 0.002(7) 0.003(7) 0.004(8)
C84 0.041(5) 0.065(6) 0.082(7) 0.017(5) -0.008(4) -0.012(4)
C84A 0.067(13) 0.056(12) 0.079(14) 0.000(10) 0.015(11) 0.022(10)
C85 0.067(8) 0.039(6) 0.091(9) 0.002(6) 0.005(6) -0.008(6)
C85A 0.08(2) 0.08(2) 0.048(12) 0.002(14) 0.027(12) 0.037(17)
C86 0.068(6) 0.055(5) 0.052(5) -0.002(5) 0.000(5) -0.001(5)
C86A 0.085(17) 0.044(12) 0.072(16) 0.011(11) 0.034(14) -0.006(13)
C87 0.052(5) 0.042(4) 0.061(5) 0.003(4) -0.011(4) 0.004(4)
C87A 0.045(10) 0.044(11) 0.045(10) -0.009(9) -0.002(8) 0.008(9)
C88 0.047(3) 0.082(4) 0.036(2) -0.003(2) 0.011(2) 0.011(3)
C89 0.071(5) 0.091(6) 0.059(4) 0.009(4) 0.022(4) 0.011(4)
C89A 0.068(6) 0.091(6) 0.061(5) 0.016(5) 0.033(5) 0.007(5)
C90 0.080(5) 0.097(6) 0.067(4) 0.016(5) 0.036(4) 0.006(5)
C90A 0.076(6) 0.096(6) 0.067(5) 0.013(5) 0.039(5) 0.011(5)
C91 0.076(5) 0.094(6) 0.055(4) 0.017(5) 0.033(4) 0.010(5)
C91A 0.078(6) 0.095(7) 0.064(5) 0.003(6) 0.041(5) 0.008(6)
C92 0.079(5) 0.094(6) 0.053(4) 0.001(5) 0.032(4) 0.013(5)
C92A 0.077(5) 0.093(6) 0.058(5) 0.005(5) 0.032(5) 0.009(5)
C93 0.069(5) 0.087(6) 0.049(4) -0.001(4) 0.026(4) 0.013(4)
C93A 0.068(5) 0.092(6) 0.050(4) 0.001(5) 0.022(5) 0.015(5)
C94 0.063(4) 0.041(3) 0.059(3) -0.008(3) -0.016(3) 0.010(3)
C99 0.150(8) 0.064(5) 0.084(5) 0.015(4) -0.057(6) -0.013(5)
C98 0.207(12) 0.066(5) 0.127(8) 0.022(5) -0.102(8) -0.023(6)
C97 0.208(12) 0.048(4) 0.155(9) 0.008(5) -0.113(9) -0.005(6)
C96 0.124(7) 0.054(4) 0.086(5) -0.007(4) -0.039(5) -0.007(4)
C95 0.089(5) 0.048(3) 0.054(3) -0.006(3) -0.014(3) 0.000(3)
C100 0.037(3) 0.049(3) 0.046(3) -0.013(2) -0.002(2) 0.009(2)
C101 0.049(3) 0.055(3) 0.048(3) -0.006(2) 0.005(2) 0.013(3)
C102 0.064(4) 0.061(4) 0.055(3) -0.019(3) -0.010(3) 0.011(3)
C103 0.053(4) 0.116(7) 0.086(5) -0.034(5) -0.018(4) 0.005(4)
C104 0.037(4) 0.203(11) 0.084(5) -0.042(6) -0.012(3) 0.009(5)
C105 0.045(4) 0.127(7) 0.072(4) -0.038(4) -0.003(3) 0.016(4)
P5 0.0440(7) 0.0371(6) 0.0314(6) -0.0049(5) -0.0015(5) 0.0046(5)
F1 0.056(2) 0.0386(17) 0.106(3) -0.0167(17) 0.0007(19) 0.0064(15)
F2 0.209(6) 0.071(3) 0.087(3) 0.006(2) 0.072(4) -0.020(3)
F3 0.087(3) 0.068(3) 0.145(4) -0.040(3) -0.058(3) 0.013(2)
F4 0.091(3) 0.057(2) 0.073(2) -0.0259(18) -0.019(2) 0.0294(19)
F5 0.143(5) 0.113(4) 0.075(3) 0.027(3) 0.045(3) 0.012(3)
F6 0.083(3) 0.067(2) 0.106(3) -0.025(2) -0.049(2) 0.017(2)

loop_
_atom_type_symbol
_atom_type_description
_atom_type_scat_dispersion_real
_atom_type_scat_dispersion_imag
_atom_type_scat_source
C C 0.0033 0.0016 'International Tables Vol C Tables 4.2.6.8 and 6.1.1.4'
H H 0.0000 0.0000 'International Tables Vol C Tables 4.2.6.8 and 6.1.1.4'
Cu Cu 0.3201 1.2651 'International Tables Vol C Tables 4.2.6.8 and 6.1.1.4'
F F 0.0171 0.0103 'International Tables Vol C Tables 4.2.6.8 and 6.1.1.4'
N N 0.0061 0.0033 'International Tables Vol C Tables 4.2.6.8 and 6.1.1.4'
P P 0.1023 0.0942 'International Tables Vol C Tables 4.2.6.8 and 6.1.1.4'

loop_
_geom_angle_atom_site_label_1
_geom_angle_atom_site_label_2
_geom_angle_atom_site_label_3
_geom_angle
_geom_angle_site_symmetry_1
_geom_angle_site_symmetry_3
_geom_angle_publ_flag
Cu2 Cu1 Cu3 87.46(2) . . ?
Cu4 Cu1 Cu2 95.32(2) . . ?
Cu4 Cu1 Cu3 87.03(2) . . ?
P1 Cu1 Cu2 116.91(4) . . ?
P1 Cu1 Cu3 134.26(4) . . ?
P1 Cu1 Cu4 124.84(4) . . ?
C1 Cu1 Cu2 49.81(13) . . ?
C1 Cu1 Cu3 54.09(12) . . ?
C1 Cu1 Cu4 123.13(14) . . ?
C1 Cu1 P1 111.69(14) . . ?
C11 Cu1 Cu2 123.95(13) . . ?
C11 Cu1 Cu3 50.70(13) . . ?
C11 Cu1 Cu4 53.85(12) . . ?
C11 Cu1 P1 119.07(14) . . ?
C11 Cu1 C1 104.78(18) . . ?
C11 Cu1 C21 103.25(17) . . ?
C21 Cu1 Cu2 54.27(12) . . ?
C21 Cu1 Cu3 111.67(12) . . ?
C21 Cu1 Cu4 51.06(12) . . ?
C21 Cu1 P1 113.96(12) . . ?
C21 Cu1 C1 102.33(18) . . ?
P2 Cu2 Cu1 166.71(4) . . ?
C1 Cu2 Cu1 56.51(13) . . ?
C1 Cu2 P2 111.71(13) . . ?
C1 Cu2 C21 108.71(18) . . ?
C1 Cu2 C22 140.84(19) . . ?
C21 Cu2 Cu1 54.17(12) . . ?
C21 Cu2 P2 138.79(12) . . ?
C22 Cu2 Cu1 84.36(13) . . ?
C22 Cu2 P2 107.36(14) . . ?
C22 Cu2 C21 33.62(17) . . ?
P3 Cu3 Cu1 159.67(5) . . ?
P3 Cu3 C2A 119.3(6) . . ?
C1 Cu3 Cu1 54.68(12) . . ?
C1 Cu3 P3 129.07(13) . . ?
C1 Cu3 C2 32.6(3) . . ?
C1 Cu3 C2A 32.9(6) . . ?
C2 Cu3 Cu1 83.0(3) . . ?
C2 Cu3 P3 108.4(3) . . ?
C2A Cu3 Cu1 74.9(6) . . ?
C11 Cu3 Cu1 54.22(13) . . ?
C11 Cu3 P3 117.25(14) . . ?
C11 Cu3 C1 108.90(18) . . ?
C11 Cu3 C2 134.3(3) . . ?
C11 Cu3 C2A 122.5(6) . . ?
P4 Cu4 Cu1 169.80(4) . . ?
P4 Cu4 C12 106.43(13) . . ?
C11 Cu4 Cu1 53.90(13) . . ?
C11 Cu4 P4 135.97(13) . . ?
C11 Cu4 C12 32.85(18) . . ?
C12 Cu4 Cu1 82.19(13) . . ?
C21 Cu4 Cu1 55.26(12) . . ?
C21 Cu4 P4 115.83(13) . . ?
C21 Cu4 C11 107.37(17) . . ?
C21 Cu4 C12 137.44(18) . . ?
C88 P1 Cu1 115.9(2) . . ?
C88 P1 C94 102.5(3) . . ?
C88 P1 C100 104.2(3) . . ?
C94 P1 Cu1 114.47(16) . . ?
C100 P1 Cu1 114.77(16) . . ?
C100 P1 C94 103.3(2) . . ?
C34 P2 Cu2 115.06(16) . . ?
C40 P2 Cu2 113.10(17) . . ?
C40 P2 C34 105.8(2) . . ?
C46 P2 Cu2 114.66(15) . . ?
C46 P2 C34 103.8(2) . . ?
C46 P2 C40 103.2(2) . . ?
C70A P3 Cu3 120.6(4) . . ?
C70 P3 Cu3 115.8(2) . . ?
C70 P3 C76 107.9(3) . . ?
C70 P3 C82 104.4(5) . . ?
C76 P3 Cu3 119.85(17) . . ?
C76 P3 C70A 92.2(4) . . ?
C76 P3 C82 103.8(5) . . ?
C82 P3 Cu3 103.1(4) . . ?
C82A P3 Cu3 113.7(10) . . ?
C82A P3 C70A 101.3(9) . . ?
C82A P3 C76 105.7(12) . . ?
C52 P4 Cu4 117.33(18) . . ?
C52 P4 C58 102.0(2) . . ?
C52 P4 C64 104.0(2) . . ?
C58 P4 Cu4 114.98(16) . . ?
C58 P4 C64 105.8(2) . . ?
C64 P4 Cu4 111.35(16) . . ?
C3 N1 C4 103.4(10) . . ?
C3 N1 C31 106.8(9) . . ?
C31 N1 C4 107.9(9) . . ?
C3A N1A C4A 119.5(17) . . ?
C3A N1A C11A 101(2) . . ?
C11A N1A C4A 104(2) . . ?
C23 N2 C32 107.4(6) . . ?
C24 N2 C23 118.6(6) . . ?
C24 N2 C32 109.1(7) . . ?
C13 N3 C14 108.7(6) . . ?
C33 N3 C13 114.8(7) . . ?
C33 N3 C14 109.7(7) . . ?
Cu2 C1 Cu1 73.67(15) . . ?
Cu2 C1 Cu3 113.6(2) . . ?
Cu3 C1 Cu1 71.24(14) . . ?
C2 C1 Cu1 131.8(6) . . ?
C2 C1 Cu2 152.7(7) . . ?
C2 C1 Cu3 74.0(6) . . ?
C2A C1 Cu1 116.0(11) . . ?
C2A C1 Cu2 163.3(11) . . ?
C2A C1 Cu3 83.0(11) . . ?
C1 C2 Cu3 73.4(6) . . ?
C1 C2 C3 163.5(10) . . ?
C3 C2 Cu3 122.6(7) . . ?
C1 C2A Cu3 64.2(10) . . ?
C1 C2A C3A 172(2) . . ?
C3A C2A Cu3 123.4(15) . . ?
N1 C3 C2 110.2(8) . . ?
N1 C3 H3A 109.6 . . ?
N1 C3 H3B 109.6 . . ?
C2 C3 H3A 109.6 . . ?
C2 C3 H3B 109.6 . . ?
H3A C3 H3B 108.1 . . ?
N1A C3A C2A 122.0(18) . . ?
N1A C3A H3AA 106.8 . . ?
N1A C3A H3AB 106.8 . . ?
C2A C3A H3AA 106.8 . . ?
C2A C3A H3AB 106.8 . . ?
H3AA C3A H3AB 106.7 . . ?
N1 C4 H4A 109.3 . . ?
N1 C4 H4B 109.3 . . ?
N1 C4 C5 111.8(11) . . ?
H4A C4 H4B 107.9 . . ?
C5 C4 H4A 109.3 . . ?
C5 C4 H4B 109.3 . . ?
N1A C4A H4AA 108.1 . . ?
N1A C4A H4AB 108.1 . . ?
H4AA C4A H4AB 107.3 . . ?
C5A C4A N1A 116.8(17) . . ?
C5A C4A H4AA 108.1 . . ?
C5A C4A H4AB 108.1 . . ?
C6 C5 C4 117.2(11) . . ?
C10 C5 C4 124.1(12) . . ?
C10 C5 C6 118.7(12) . . ?
C5 C6 H6 120.8 . . ?
C7 C6 C5 118.3(12) . . ?
C7 C6 H6 120.8 . . ?
C7A C6A H6A 120.0 . . ?
C7A C6A C5A 120.0 . . ?
C5A C6A H6A 120.0 . . ?
C6A C7A H7A 120.0 . . ?
C8A C7A C6A 120.0 . . ?
C8A C7A H7A 120.0 . . ?
C7A C8A H8A 120.0 . . ?
C7A C8A C9A 120.0 . . ?
C9A C8A H8A 120.0 . . ?
C8A C9A H9A 120.0 . . ?
C10A C9A C8A 120.0 . . ?
C10A C9A H9A 120.0 . . ?
C9A C10A H10A 120.0 . . ?
C9A C10A C5A 120.0 . . ?
C5A C10A H10A 120.0 . . ?
C6A C5A C4A 118.8(10) . . ?
C10A C5A C4A 119.7(10) . . ?
C10A C5A C6A 120.0 . . ?
C6 C7 H7 119.2 . . ?
C6 C7 C8 121.7(14) . . ?
C8 C7 H7 119.2 . . ?
C7 C8 H8 121.3 . . ?
C7 C8 C9 117.4(13) . . ?
C9 C8 H8 121.3 . . ?
C8 C9 H9 120.7 . . ?
C10 C9 C8 118.6(13) . . ?
C10 C9 H9 120.7 . . ?
C5 C10 H10 117.8 . . ?
C9 C10 C5 124.3(14) . . ?
C9 C10 H10 117.8 . . ?
Cu3 C11 Cu1 75.08(16) . . ?
Cu3 C11 Cu4 113.3(2) . . ?
Cu4 C11 Cu1 72.25(14) . . ?
C12 C11 Cu1 135.1(4) . . ?
C12 C11 Cu3 149.4(4) . . ?
C12 C11 Cu4 79.1(3) . . ?
N1A C11A H11A 108.0 . . ?
N1A C11A H11B 109.7 . . ?
N1A C11A H11C 110.7 . . ?
H11A C11A H11B 109.5 . . ?
H11A C11A H11C 109.4 . . ?
H11B C11A H11C 109.5 . . ?
C11 C12 Cu4 68.1(3) . . ?
C11 C12 C13 163.4(5) . . ?
C13 C12 Cu4 128.5(4) . . ?
N3 C13 C12 113.0(5) . . ?
N3 C13 H13A 109.0 . . ?
N3 C13 H13B 109.0 . . ?
C12 C13 H13A 109.0 . . ?
C12 C13 H13B 109.0 . . ?
H13A C13 H13B 107.8 . . ?
N3 C14 H14A 108.5 . . ?
N3 C14 H14B 108.5 . . ?
N3 C14 C15 114.9(7) . . ?
H14A C14 H14B 107.5 . . ?
C15 C14 H14A 108.5 . . ?
C15 C14 H14B 108.5 . . ?
C16 C15 C14 123.8(8) . . ?
C20 C15 C14 122.3(8) . . ?
C20 C15 C16 113.4(9) . . ?
C15 C16 H16 120.5 . . ?
C17 C16 C15 119.1(10) . . ?
C17 C16 H16 120.5 . . ?
C16 C17 H17 116.7 . . ?
C16 C17 C18 126.6(11) . . ?
C18 C17 H17 116.7 . . ?
C17 C18 H18 122.2 . . ?
C17 C18 C19 115.6(9) . . ?
C19 C18 H18 122.2 . . ?
C18 C19 H19 121.3 . . ?
C20 C19 C18 117.3(10) . . ?
C20 C19 H19 121.3 . . ?
C15 C20 H20 116.1 . . ?
C19 C20 C15 127.8(10) . . ?
C19 C20 H20 116.1 . . ?
Cu1 C21 Cu2 71.56(13) . . ?
Cu4 C21 Cu1 73.68(14) . . ?
Cu4 C21 Cu2 125.0(2) . . ?
C22 C21 Cu1 133.7(4) . . ?
C22 C21 Cu2 72.6(3) . . ?
C22 C21 Cu4 152.6(4) . . ?
C21 C22 Cu2 73.8(3) . . ?
C21 C22 C23 159.4(5) . . ?
C23 C22 Cu2 126.9(3) . . ?
N2 C23 C22 115.6(5) . . ?
N2 C23 H23A 108.4 . . ?
N2 C23 H23B 108.4 . . ?
C22 C23 H23A 108.4 . . ?
C22 C23 H23B 108.4 . . ?
H23A C23 H23B 107.4 . . ?
N2 C24 H24A 109.4 . . ?
N2 C24 H24B 109.5 . . ?
N2 C24 C25 110.9(6) . . ?
H24A C24 H24B 108.0 . . ?
C25 C24 H24A 109.4 . . ?
C25 C24 H24B 109.4 . . ?
C26 C25 C24 118.4(7) . . ?
C26 C25 C30 118.1(7) . . ?
C30 C25 C24 123.5(7) . . ?
C25 C26 H26 119.8 . . ?
C25 C26 C27 120.4(9) . . ?
C27 C26 H26 119.8 . . ?
C26 C27 H27 120.2 . . ?
C28 C27 C26 119.5(9) . . ?
C28 C27 H27 120.2 . . ?
C27 C28 H28 119.1 . . ?
C29 C28 C27 121.8(8) . . ?
C29 C28 H28 119.1 . . ?
C28 C29 H29 120.9 . . ?
C28 C29 C30 118.2(9) . . ?
C30 C29 H29 120.9 . . ?
C25 C30 C29 121.9(9) . . ?
C25 C30 H30 119.0 . . ?
C29 C30 H30 119.0 . . ?
N1 C31 H31A 109.5 . . ?
N1 C31 H31B 109.5 . . ?
N1 C31 H31C 109.5 . . ?
H31A C31 H31B 109.5 . . ?
H31A C31 H31C 109.5 . . ?
H31B C31 H31C 109.5 . . ?
N2 C32 H32A 109.5 . . ?
N2 C32 H32B 109.5 . . ?
N2 C32 H32C 109.5 . . ?
H32A C32 H32B 109.5 . . ?
H32A C32 H32C 109.5 . . ?
H32B C32 H32C 109.5 . . ?
N3 C33 H33A 109.5 . . ?
N3 C33 H33B 109.5 . . ?
N3 C33 H33C 109.5 . . ?
H33A C33 H33B 109.5 . . ?
H33A C33 H33C 109.5 . . ?
H33B C33 H33C 109.5 . . ?
C35 C34 P2 118.5(4) . . ?
C35 C34 C39 118.9(5) . . ?
C39 C34 P2 122.1(4) . . ?
C34 C35 H35 119.1 . . ?
C34 C35 C36 121.8(6) . . ?
C36 C35 H35 119.1 . . ?
C35 C36 H36 120.0 . . ?
C37 C36 C35 120.1(6) . . ?
C37 C36 H36 120.0 . . ?
C36 C37 H37 120.7 . . ?
C36 C37 C38 118.6(6) . . ?
C38 C37 H37 120.7 . . ?
C37 C38 H38 119.7 . . ?
C39 C38 C37 120.6(6) . . ?
C39 C38 H38 119.7 . . ?
C34 C39 C38 119.4(6) . . ?
C34 C39 H39 120.3 . . ?
C38 C39 H39 120.3 . . ?
C41 C40 P2 119.5(5) . . ?
C41 C40 C45 116.7(6) . . ?
C45 C40 P2 123.0(5) . . ?
C40 C41 H41 119.1 . . ?
C40 C41 C42 121.7(7) . . ?
C42 C41 H41 119.1 . . ?
C41 C42 H42 119.0 . . ?
C43 C42 C41 122.1(8) . . ?
C43 C42 H42 119.0 . . ?
C42 C43 H43 120.7 . . ?
C42 C43 C44 118.5(7) . . ?
C44 C43 H43 120.7 . . ?
C43 C44 H44 119.9 . . ?
C43 C44 C45 120.3(9) . . ?
C45 C44 H44 119.9 . . ?
C40 C45 C44 120.0(8) . . ?
C40 C45 H45 120.0 . . ?
C44 C45 H45 120.0 . . ?
C47 C46 P2 119.0(4) . . ?
C51 C46 P2 123.6(4) . . ?
C51 C46 C47 117.4(5) . . ?
C46 C47 H47 119.3 . . ?
C48 C47 C46 121.3(6) . . ?
C48 C47 H47 119.3 . . ?
C47 C48 H48 119.9 . . ?
C49 C48 C47 120.2(6) . . ?
C49 C48 H48 119.9 . . ?
C48 C49 H49 120.2 . . ?
C50 C49 C48 119.5(5) . . ?
C50 C49 H49 120.2 . . ?
C49 C50 H50 119.7 . . ?
C49 C50 C51 120.7(6) . . ?
C51 C50 H50 119.7 . . ?
C46 C51 C50 120.8(5) . . ?
C46 C51 H51 119.6 . . ?
C50 C51 H51 119.6 . . ?
C53 C52 P4 119.3(4) . . ?
C53 C52 C57 116.9(6) . . ?
C57 C52 P4 122.4(5) . . ?
C52 C53 H53 119.6 . . ?
C52 C53 C54 120.8(6) . . ?
C54 C53 H53 119.6 . . ?
C53 C54 H54 120.0 . . ?
C55 C54 C53 120.0(8) . . ?
C55 C54 H54 120.0 . . ?
C54 C55 H55 120.1 . . ?
C56 C55 C54 119.8(7) . . ?
C56 C55 H55 120.1 . . ?
C55 C56 H56 119.9 . . ?
C55 C56 C57 120.1(6) . . ?
C57 C56 H56 119.9 . . ?
C52 C57 H57 119.2 . . ?
C56 C57 C52 121.6(6) . . ?
C56 C57 H57 119.2 . . ?
C59 C58 P4 116.8(4) . . ?
C63 C58 P4 124.4(4) . . ?
C63 C58 C59 118.8(5) . . ?
C58 C59 H59 119.8 . . ?
C60 C59 C58 120.4(5) . . ?
C60 C59 H59 119.8 . . ?
C59 C60 H60 120.0 . . ?
C61 C60 C59 120.0(5) . . ?
C61 C60 H60 120.0 . . ?
C60 C61 H61 120.3 . . ?
C62 C61 C60 119.5(6) . . ?
C62 C61 H61 120.3 . . ?
C61 C62 H62 119.3 . . ?
C61 C62 C63 121.4(6) . . ?
C63 C62 H62 119.3 . . ?
C58 C63 C62 119.9(6) . . ?
C58 C63 H63 120.0 . . ?
C62 C63 H63 120.0 . . ?
C65 C64 P4 123.9(4) . . ?
C65 C64 C69 117.8(5) . . ?
C69 C64 P4 118.3(4) . . ?
C64 C65 H65 119.6 . . ?
C64 C65 C66 120.9(6) . . ?
C66 C65 H65 119.6 . . ?
C65 C66 H66 119.7 . . ?
C67 C66 C65 120.7(6) . . ?
C67 C66 H66 119.7 . . ?
C66 C67 H67 120.2 . . ?
C66 C67 C68 119.6(6) . . ?
C68 C67 H67 120.2 . . ?
C67 C68 H68 119.8 . . ?
C67 C68 C69 120.3(6) . . ?
C69 C68 H68 119.8 . . ?
C64 C69 H69 119.7 . . ?
C68 C69 C64 120.6(6) . . ?
C68 C69 H69 119.7 . . ?
C72A C71A H71A 120.0 . . ?
C72A C71A C70A 120.0 . . ?
C70A C71A H71A 120.0 . . ?
C71A C72A H72A 120.0 . . ?
C73A C72A C71A 120.0 . . ?
C73A C72A H72A 120.0 . . ?
C72A C73A H73A 120.0 . . ?
C74A C73A C72A 120.0 . . ?
C74A C73A H73A 120.0 . . ?
C73A C74A H74A 120.0 . . ?
C73A C74A C75A 120.0 . . ?
C75A C74A H74A 120.0 . . ?
C74A C75A H75A 120.0 . . ?
C74A C75A C70A 120.0 . . ?
C70A C75A H75A 120.0 . . ?
C71A C70A P3 125.4(6) . . ?
C75A C70A P3 113.8(6) . . ?
C75A C70A C71A 120.0 . . ?
C74 C75 H75 120.0 . . ?
C74 C75 C70 120.0 . . ?
C70 C75 H75 120.0 . . ?
C75 C74 H74 120.0 . . ?
C73 C74 C75 120.0 . . ?
C73 C74 H74 120.0 . . ?
C74 C73 H73 120.0 . . ?
C74 C73 C72 120.0 . . ?
C72 C73 H73 120.0 . . ?
C73 C72 H72 120.0 . . ?
C71 C72 C73 120.0 . . ?
C71 C72 H72 120.0 . . ?
C72 C71 H71 120.0 . . ?
C72 C71 C70 120.0 . . ?
C70 C71 H71 120.0 . . ?
C75 C70 P3 123.8(3) . . ?
C71 C70 P3 116.1(3) . . ?
C71 C70 C75 120.0 . . ?
C76 C77A H77A 116.8 . . ?
C78A C77A H77A 116.8 . . ?
C78A C77A C76 126.4(17) . . ?
C79 C78 H78 120.0 . . ?
C79 C78 C77 120.0 . . ?
C77 C78 H78 120.0 . . ?
C78 C79 H79 120.0 . . ?
C80 C79 C78 120.0 . . ?
C80 C79 H79 120.0 . . ?
C79 C80 H80 120.0 . . ?
C79 C80 C81 120.0 . . ?
C81 C80 H80 120.0 . . ?
C80 C81 H81 120.0 . . ?
C76 C81 C80 120.0 . . ?
C76 C81 H81 120.0 . . ?
C77A C76 P3 126.4(8) . . ?
C77A C76 C81A 108.8(11) . . ?
C81 C76 P3 120.2(3) . . ?
C81 C76 C77 120.0 . . ?
C77 C76 P3 119.8(3) . . ?
C81A C76 P3 122.1(8) . . ?
C78 C77 H77 120.0 . . ?
C76 C77 C78 120.0 . . ?
C76 C77 H77 120.0 . . ?
C77A C78A H78A 122.2 . . ?
C77A C78A C79A 116(2) . . ?
C79A C78A H78A 122.2 . . ?
C78A C79A H79A 118.3 . . ?
C80A C79A C78A 123(2) . . ?
C80A C79A H79A 118.3 . . ?
C79A C80A H80A 119.8 . . ?
C79A C80A C81A 120(2) . . ?
C81A C80A H80A 119.8 . . ?
C76 C81A H81A 117.4 . . ?
C80A C81A C76 125.1(18) . . ?
C80A C81A H81A 117.4 . . ?
C83 C82 P3 121.8(11) . . ?
C87 C82 P3 120.1(11) . . ?
C87 C82 C83 118.1(12) . . ?
C83A C82A P3 130.5(19) . . ?
C83A C82A C87A 117(3) . . ?
C87A C82A P3 112(2) . . ?
C82 C83 H83 119.8 . . ?
C84 C83 C82 120.4(10) . . ?
C84 C83 H83 119.8 . . ?
C82A C83A H83A 118.9 . . ?
C82A C83A C84A 122(2) . . ?
C84A C83A H83A 118.9 . . ?
C83 C84 H84 120.1 . . ?
C85 C84 C83 119.7(10) . . ?
C85 C84 H84 120.1 . . ?
C83A C84A H84A 120.3 . . ?
C83A C84A C85A 119.4(18) . . ?
C85A C84A H84A 120.3 . . ?
C84 C85 H85 119.7 . . ?
C84 C85 C86 120.6(14) . . ?
C86 C85 H85 119.7 . . ?
C84A C85A H85A 121.2 . . ?
C86A C85A C84A 118(2) . . ?
C86A C85A H85A 121.2 . . ?
C85 C86 H86 120.4 . . ?
C87 C86 C85 119.3(11) . . ?
C87 C86 H86 120.4 . . ?
C85A C86A H86A 120.1 . . ?
C85A C86A C87A 120(2) . . ?
C87A C86A H86A 120.1 . . ?
C82 C87 H87 119.1 . . ?
C86 C87 C82 121.8(10) . . ?
C86 C87 H87 119.1 . . ?
C82A C87A H87A 118.2 . . ?
C86A C87A C82A 124(3) . . ?
C86A C87A H87A 118.2 . . ?
C89 C88 P1 121.2(9) . . ?
C89 C88 C93 122.2(10) . . ?
C89A C88 P1 113.3(11) . . ?
C93 C88 P1 116.5(7) . . ?
C93A C88 P1 133.2(12) . . ?
C93A C88 C89A 112.9(15) . . ?
C88 C89 H89 119.1 . . ?
C88 C89 C90 121.8(15) . . ?
C90 C89 H89 119.1 . . ?
C88 C89A H89A 117.1 . . ?
C90A C89A C88 126(2) . . ?
C90A C89A H89A 117.1 . . ?
C89 C90 H90 120.2 . . ?
C91 C90 C89 119.5(14) . . ?
C91 C90 H90 120.2 . . ?
C89A C90A H90A 121.4 . . ?
C89A C90A C91A 117(2) . . ?
C91A C90A H90A 121.4 . . ?
C90 C91 H91 120.2 . . ?
C90 C91 C92 119.5(12) . . ?
C92 C91 H91 120.2 . . ?
C90A C91A H91A 119.2 . . ?
C90A C91A C92A 122(2) . . ?
C92A C91A H91A 119.2 . . ?
C91 C92 H92 119.4 . . ?
C93 C92 C91 121.1(12) . . ?
C93 C92 H92 119.4 . . ?
C91A C92A H92A 120.6 . . ?
C91A C92A C93A 119(2) . . ?
C93A C92A H92A 120.6 . . ?
C88 C93 H93 122.2 . . ?
C92 C93 C88 115.6(12) . . ?
C92 C93 H93 122.2 . . ?
C88 C93A C92A 123(2) . . ?
C88 C93A H93A 118.6 . . ?
C92A C93A H93A 118.6 . . ?
C99 C94 P1 123.7(2) . . ?
C99 C94 C95 120.0 . . ?
C95 C94 P1 116.1(2) . . ?
C94 C99 H99 120.0 . . ?
C94 C99 C98 120.0 . . ?
C98 C99 H99 120.0 . . ?
C99 C98 H98 120.0 . . ?
C97 C98 C99 120.0 . . ?
C97 C98 H98 120.0 . . ?
C98 C97 H97 120.0 . . ?
C96 C97 C98 120.0 . . ?
C96 C97 H97 120.0 . . ?
C97 C96 H96 120.0 . . ?
C97 C96 C95 120.0 . . ?
C95 C96 H96 120.0 . . ?
C94 C95 H95 120.0 . . ?
C96 C95 C94 120.0 . . ?
C96 C95 H95 120.0 . . ?
C101 C100 P1 118.2(4) . . ?
C105 C100 P1 123.8(4) . . ?
C105 C100 C101 117.8(5) . . ?
C100 C101 H101 119.6 . . ?
C102 C101 C100 120.7(5) . . ?
C102 C101 H101 119.6 . . ?
C101 C102 H102 119.8 . . ?
C103 C102 C101 120.3(6) . . ?
C103 C102 H102 119.8 . . ?
C102 C103 H103 120.4 . . ?
C104 C103 C102 119.1(6) . . ?
C104 C103 H103 120.4 . . ?
C103 C104 H104 119.2 . . ?
C103 C104 C105 121.5(7) . . ?
C105 C104 H104 119.2 . . ?
C100 C105 C104 120.3(6) . . ?
C100 C105 H105 119.8 . . ?
C104 C105 H105 119.8 . . ?
F1 P5 F4 178.9(2) . . ?
F1 P5 F6 90.4(2) . . ?
F2 P5 F1 90.6(3) . . ?
F2 P5 F3 91.2(4) . . ?
F2 P5 F4 88.6(3) . . ?
F2 P5 F5 178.7(3) . . ?
F2 P5 F6 90.9(3) . . ?
F3 P5 F1 89.5(2) . . ?
F3 P5 F4 89.8(2) . . ?
F3 P5 F6 177.9(3) . . ?
F5 P5 F1 90.6(3) . . ?
F5 P5 F3 89.3(3) . . ?
F5 P5 F4 90.2(3) . . ?
F5 P5 F6 88.7(3) . . ?
F6 P5 F4 90.3(2) . . ?

loop_
_geom_bond_atom_site_label_1
_geom_bond_atom_site_label_2
_geom_bond_distance
_geom_bond_site_symmetry_2
_geom_bond_publ_flag
Cu1 Cu2 2.4908(7) . ?
Cu1 Cu3 2.5121(8) . ?
Cu1 Cu4 2.4860(7) . ?
Cu1 P1 2.2247(13) . ?
Cu1 C1 2.165(5) . ?
Cu1 C11 2.109(5) . ?
Cu1 C21 2.129(4) . ?
Cu2 P2 2.2441(12) . ?
Cu2 C1 1.983(5) . ?
Cu2 C21 2.131(4) . ?
Cu2 C22 2.118(4) . ?
Cu3 P3 2.2400(15) . ?
Cu3 C1 2.149(5) . ?
Cu3 C2 2.154(11) . ?
Cu3 C2A 2.37(2) . ?
Cu3 C11 2.012(5) . ?
Cu4 P4 2.2301(13) . ?
Cu4 C11 2.108(5) . ?
Cu4 C12 2.231(5) . ?
Cu4 C21 2.015(4) . ?
P1 C88 1.804(5) . ?
P1 C94 1.857(3) . ?
P1 C100 1.826(5) . ?
P2 C34 1.826(5) . ?
P2 C40 1.820(5) . ?
P2 C46 1.816(5) . ?
P3 C70A 1.981(8) . ?
P3 C70 1.766(4) . ?
P3 C76 1.797(4) . ?
P3 C82 1.883(15) . ?
P3 C82A 1.70(4) . ?
P4 C52 1.814(5) . ?
P4 C58 1.819(5) . ?
P4 C64 1.822(5) . ?
N1 C3 1.402(13) . ?
N1 C4 1.490(17) . ?
N1 C31 1.478(12) . ?
N1A C3A 1.36(3) . ?
N1A C4A 1.434(17) . ?
N1A C11A 1.403(18) . ?
N2 C23 1.421(7) . ?
N2 C24 1.386(9) . ?
N2 C32 1.507(10) . ?
N3 C13 1.469(9) . ?
N3 C14 1.488(9) . ?
N3 C33 1.410(10) . ?
C1 C2 1.209(12) . ?
C1 C2A 1.30(3) . ?
C2 C3 1.486(14) . ?
C2A C3A 1.50(3) . ?
C3 H3A 0.9700 . ?
C3 H3B 0.9700 . ?
C3A H3AA 0.9700 . ?
C3A H3AB 0.9700 . ?
C4 H4A 0.9700 . ?
C4 H4B 0.9700 . ?
C4 C5 1.537(17) . ?
C4A H4AA 0.9700 . ?
C4A H4AB 0.9700 . ?
C4A C5A 1.413(15) . ?
C5 C6 1.394(16) . ?
C5 C10 1.386(17) . ?
C6 H6 0.9300 . ?
C6 C7 1.391(17) . ?
C6A H6A 0.9300 . ?
C6A C7A 1.3900 . ?
C6A C5A 1.3900 . ?
C7A H7A 0.9300 . ?
C7A C8A 1.3900 . ?
C8A H8A 0.9300 . ?
C8A C9A 1.3900 . ?
C9A H9A 0.9300 . ?
C9A C10A 1.3900 . ?
C10A H10A 0.9300 . ?
C10A C5A 1.3900 . ?
C7 H7 0.9300 . ?
C7 C8 1.401(18) . ?
C8 H8 0.9300 . ?
C8 C9 1.45(2) . ?
C9 H9 0.9300 . ?
C9 C10 1.302(18) . ?
C10 H10 0.9300 . ?
C11 C12 1.232(7) . ?
C11A H11A 0.9602 . ?
C11A H11B 0.9604 . ?
C11A H11C 0.9600 . ?
C12 C13 1.478(7) . ?
C13 H13A 0.9700 . ?
C13 H13B 0.9700 . ?
C14 H14A 0.9700 . ?
C14 H14B 0.9700 . ?
C14 C15 1.495(11) . ?
C15 C16 1.440(12) . ?
C15 C20 1.349(11) . ?
C16 H16 0.9300 . ?
C16 C17 1.294(13) . ?
C17 H17 0.9300 . ?
C17 C18 1.361(15) . ?
C18 H18 0.9300 . ?
C18 C19 1.405(15) . ?
C19 H19 0.9300 . ?
C19 C20 1.333(12) . ?
C20 H20 0.9300 . ?
C21 C22 1.229(6) . ?
C22 C23 1.504(7) . ?
C23 H23A 0.9700 . ?
C23 H23B 0.9700 . ?
C24 H24A 0.9700 . ?
C24 H24B 0.9700 . ?
C24 C25 1.553(10) . ?
C25 C26 1.393(11) . ?
C25 C30 1.400(12) . ?
C26 H26 0.9300 . ?
C26 C27 1.399(11) . ?
C27 H27 0.9300 . ?
C27 C28 1.387(14) . ?
C28 H28 0.9300 . ?
C28 C29 1.366(14) . ?
C29 H29 0.9300 . ?
C29 C30 1.402(11) . ?
C30 H30 0.9300 . ?
C31 H31A 0.9600 . ?
C31 H31B 0.9600 . ?
C31 H31C 0.9600 . ?
C32 H32A 0.9600 . ?
C32 H32B 0.9600 . ?
C32 H32C 0.9600 . ?
C33 H33A 0.9600 . ?
C33 H33B 0.9600 . ?
C33 H33C 0.9600 . ?
C34 C35 1.359(8) . ?
C34 C39 1.376(7) . ?
C35 H35 0.9300 . ?
C35 C36 1.390(9) . ?
C36 H36 0.9300 . ?
C36 C37 1.347(9) . ?
C37 H37 0.9300 . ?
C37 C38 1.400(10) . ?
C38 H38 0.9300 . ?
C38 C39 1.393(9) . ?
C39 H39 0.9300 . ?
C40 C41 1.354(8) . ?
C40 C45 1.381(9) . ?
C41 H41 0.9300 . ?
C41 C42 1.382(9) . ?
C42 H42 0.9300 . ?
C42 C43 1.318(12) . ?
C43 H43 0.9300 . ?
C43 C44 1.363(13) . ?
C44 H44 0.9300 . ?
C44 C45 1.419(10) . ?
C45 H45 0.9300 . ?
C46 C47 1.379(7) . ?
C46 C51 1.377(7) . ?
C47 H47 0.9300 . ?
C47 C48 1.378(9) . ?
C48 H48 0.9300 . ?
C48 C49 1.366(10) . ?
C49 H49 0.9300 . ?
C49 C50 1.349(10) . ?
C50 H50 0.9300 . ?
C50 C51 1.389(8) . ?
C51 H51 0.9300 . ?
C52 C53 1.370(9) . ?
C52 C57 1.388(8) . ?
C53 H53 0.9300 . ?
C53 C54 1.390(10) . ?
C54 H54 0.9300 . ?
C54 C55 1.375(11) . ?
C55 H55 0.9300 . ?
C55 C56 1.337(11) . ?
C56 H56 0.9300 . ?
C56 C57 1.379(9) . ?
C57 H57 0.9300 . ?
C58 C59 1.387(7) . ?
C58 C63 1.376(7) . ?
C59 H59 0.9300 . ?
C59 C60 1.384(8) . ?
C60 H60 0.9300 . ?
C60 C61 1.378(9) . ?
C61 H61 0.9300 . ?
C61 C62 1.350(9) . ?
C62 H62 0.9300 . ?
C62 C63 1.385(8) . ?
C63 H63 0.9300 . ?
C64 C65 1.374(8) . ?
C64 C69 1.390(8) . ?
C65 H65 0.9300 . ?
C65 C66 1.397(8) . ?
C66 H66 0.9300 . ?
C66 C67 1.346(10) . ?
C67 H67 0.9300 . ?
C67 C68 1.373(10) . ?
C68 H68 0.9300 . ?
C68 C69 1.386(8) . ?
C69 H69 0.9300 . ?
C71A H71A 0.9300 . ?
C71A C72A 1.3900 . ?
C71A C70A 1.3900 . ?
C72A H72A 0.9300 . ?
C72A C73A 1.3900 . ?
C73A H73A 0.9300 . ?
C73A C74A 1.3900 . ?
C74A H74A 0.9300 . ?
C74A C75A 1.3900 . ?
C75A H75A 0.9300 . ?
C75A C70A 1.3900 . ?
C75 H75 0.9300 . ?
C75 C74 1.3900 . ?
C75 C70 1.3900 . ?
C74 H74 0.9300 . ?
C74 C73 1.3900 . ?
C73 H73 0.9300 . ?
C73 C72 1.3900 . ?
C72 H72 0.9300 . ?
C72 C71 1.3900 . ?
C71 H71 0.9300 . ?
C71 C70 1.3900 . ?
C77A H77A 0.9300 . ?
C77A C76 1.437(17) . ?
C77A C78A 1.37(3) . ?
C78 H78 0.9300 . ?
C78 C79 1.3900 . ?
C78 C77 1.3900 . ?
C79 H79 0.9300 . ?
C79 C80 1.3900 . ?
C80 H80 0.9300 . ?
C80 C81 1.3900 . ?
C81 H81 0.9300 . ?
C81 C76 1.3900 . ?
C76 C77 1.3900 . ?
C76 C81A 1.477(17) . ?
C77 H77 0.9300 . ?
C78A H78A 0.9300 . ?
C78A C79A 1.40(4) . ?
C79A H79A 0.9300 . ?
C79A C80A 1.31(4) . ?
C80A H80A 0.9300 . ?
C80A C81A 1.32(3) . ?
C81A H81A 0.9300 . ?
C82 C83 1.409(18) . ?
C82 C87 1.380(18) . ?
C82A C83A 1.36(4) . ?
C82A C87A 1.40(3) . ?
C83 H83 0.9300 . ?
C83 C84 1.395(13) . ?
C83A H83A 0.9300 . ?
C83A C84A 1.37(3) . ?
C84 H84 0.9300 . ?
C84 C85 1.355(18) . ?
C84A H84A 0.9300 . ?
C84A C85A 1.49(4) . ?
C85 H85 0.9300 . ?
C85 C86 1.409(19) . ?
C85A H85A 0.9300 . ?
C85A C86A 1.33(4) . ?
C86 H86 0.9300 . ?
C86 C87 1.363(13) . ?
C86A H86A 0.9300 . ?
C86A C87A 1.40(3) . ?
C87 H87 0.9300 . ?
C87A H87A 0.9300 . ?
C88 C89 1.201(19) . ?
C88 C89A 1.52(3) . ?
C88 C93 1.471(15) . ?
C88 C93A 1.34(2) . ?
C89 H89 0.9300 . ?
C89 C90 1.47(2) . ?
C89A H89A 0.9300 . ?
C89A C90A 1.34(3) . ?
C90 H90 0.9300 . ?
C90 C91 1.30(2) . ?
C90A H90A 0.9300 . ?
C90A C91A 1.38(3) . ?
C91 H91 0.9300 . ?
C91 C92 1.403(19) . ?
C91A H91A 0.9300 . ?
C91A C92A 1.40(3) . ?
C92 H92 0.9300 . ?
C92 C93 1.385(15) . ?
C92A H92A 0.9300 . ?
C92A C93A 1.44(3) . ?
C93 H93 0.9300 . ?
C93A H93A 0.9300 . ?
C94 C99 1.3900 . ?
C94 C95 1.3900 . ?
C99 H99 0.9300 . ?
C99 C98 1.3900 . ?
C98 H98 0.9300 . ?
C98 C97 1.3900 . ?
C97 H97 0.9300 . ?
C97 C96 1.3900 . ?
C96 H96 0.9300 . ?
C96 C95 1.3900 . ?
C95 H95 0.9300 . ?
C100 C101 1.400(7) . ?
C100 C105 1.347(8) . ?
C101 H101 0.9300 . ?
C101 C102 1.380(8) . ?
C102 H102 0.9300 . ?
C102 C103 1.355(10) . ?
C103 H103 0.9300 . ?
C103 C104 1.344(11) . ?
C104 H104 0.9300 . ?
C104 C105 1.398(10) . ?
C105 H105 0.9300 . ?
P5 F1 1.578(3) . ?
P5 F2 1.558(4) . ?
P5 F3 1.571(4) . ?
P5 F4 1.591(3) . ?
P5 F5 1.569(4) . ?
P5 F6 1.580(4) . ?

loop_
_geom_torsion_atom_site_label_1
_geom_torsion_atom_site_label_2
_geom_torsion_atom_site_label_3
_geom_torsion_atom_site_label_4
_geom_torsion
_geom_torsion_site_symmetry_1
_geom_torsion_site_symmetry_2
_geom_torsion_site_symmetry_3
_geom_torsion_site_symmetry_4
_geom_torsion_publ_flag
Cu1 P1 C88 C89 44.9(11) . . . . ?
Cu1 P1 C88 C89A 29.6(13) . . . . ?
Cu1 P1 C88 C93 -137.2(7) . . . . ?
Cu1 P1 C88 C93A -159.9(16) . . . . ?
Cu1 P1 C94 C99 -136.1(3) . . . . ?
Cu1 P1 C94 C95 49.7(3) . . . . ?
Cu1 P1 C100 C101 33.6(5) . . . . ?
Cu1 P1 C100 C105 -152.3(6) . . . . ?
Cu1 C1 C2 Cu3 -45.1(7) . . . . ?
Cu1 C1 C2 C3 121(4) . . . . ?
Cu1 C1 C2A Cu3 -65.1(6) . . . . ?
Cu1 C11 C12 Cu4 -50.6(4) . . . . ?
Cu1 C11 C12 C13 127.5(17) . . . . ?
Cu1 C21 C22 Cu2 -40.8(4) . . . . ?
Cu1 C21 C22 C23 137.1(13) . . . . ?
Cu2 P2 C34 C35 51.6(5) . . . . ?
Cu2 P2 C34 C39 -136.5(4) . . . . ?
Cu2 P2 C40 C41 58.1(5) . . . . ?
Cu2 P2 C40 C45 -111.4(5) . . . . ?
Cu2 P2 C46 C47 44.5(5) . . . . ?
Cu2 P2 C46 C51 -134.4(5) . . . . ?
Cu2 C1 C2 Cu3 110.6(13) . . . . ?
Cu2 C1 C2 C3 -83(4) . . . . ?
Cu2 C1 C2A Cu3 172(4) . . . . ?
Cu2 C21 C22 C23 177.9(15) . . . . ?
Cu2 C22 C23 N2 144.7(5) . . . . ?
Cu3 P3 C70 C75 -139.9(4) . . . . ?
Cu3 P3 C70 C71 43.5(4) . . . . ?
Cu3 P3 C76 C77A -54.6(10) . . . . ?
Cu3 P3 C76 C81 46.8(4) . . . . ?
Cu3 P3 C76 C77 -132.6(3) . . . . ?
Cu3 P3 C76 C81A 104.7(9) . . . . ?
Cu3 P3 C82 C83 -138.9(10) . . . . ?
Cu3 P3 C82 C87 41.5(11) . . . . ?
Cu3 P3 C82A C83A 128(3) . . . . ?
Cu3 P3 C82A C87A -41(3) . . . . ?
Cu3 C1 C2 C3 166(4) . . . . ?
Cu3 C2 C3 N1 178.2(9) . . . . ?
Cu3 C2A C3A N1A -170.9(18) . . . . ?
Cu3 C11 C12 Cu4 117.6(8) . . . . ?
Cu3 C11 C12 C13 -64(2) . . . . ?
Cu4 P4 C52 C53 28.1(7) . . . . ?
Cu4 P4 C52 C57 -165.9(4) . . . . ?
Cu4 P4 C58 C59 50.2(5) . . . . ?
Cu4 P4 C58 C63 -131.0(5) . . . . ?
Cu4 P4 C64 C65 -120.3(4) . . . . ?
Cu4 P4 C64 C69 56.6(5) . . . . ?
Cu4 C11 C12 C13 178.1(19) . . . . ?
Cu4 C12 C13 N3 80.9(6) . . . . ?
Cu4 C21 C22 Cu2 134.6(8) . . . . ?
Cu4 C21 C22 C23 -47(2) . . . . ?
P1 C88 C89 C90 178.8(10) . . . . ?
P1 C88 C89A C90A 176(2) . . . . ?
P1 C88 C93 C92 -175.2(9) . . . . ?
P1 C88 C93A C92A -178.9(16) . . . . ?
P1 C94 C99 C98 -174.0(4) . . . . ?
P1 C94 C95 C96 174.4(4) . . . . ?
P1 C100 C101 C102 177.5(5) . . . . ?
P1 C100 C105 C104 -177.6(8) . . . . ?
P2 C34 C35 C36 175.7(6) . . . . ?
P2 C34 C39 C38 -176.5(5) . . . . ?
P2 C40 C41 C42 -179.6(5) . . . . ?
P2 C40 C45 C44 177.1(6) . . . . ?
P2 C46 C47 C48 179.3(5) . . . . ?
P2 C46 C51 C50 178.6(6) . . . . ?
P3 C76 C77 C78 179.3(4) . . . . ?
P3 C76 C81A C80A -164.6(16) . . . . ?
P3 C82 C83 C84 178.9(8) . . . . ?
P3 C82 C87 C86 178.6(8) . . . . ?
P3 C82A C83A C84A -173(2) . . . . ?
P3 C82A C87A C86A 174(2) . . . . ?
P4 C52 C53 C54 173.8(8) . . . . ?
P4 C52 C57 C56 -175.9(5) . . . . ?
P4 C58 C59 C60 179.6(5) . . . . ?
P4 C58 C63 C62 -180.0(6) . . . . ?
P4 C64 C65 C66 175.2(5) . . . . ?
P4 C64 C69 C68 -177.8(5) . . . . ?
N1 C4 C5 C6 -64.5(14) . . . . ?
N1 C4 C5 C10 115.4(14) . . . . ?
N1A C4A C5A C6A -147.7(18) . . . . ?
N1A C4A C5A C10A 46(3) . . . . ?
N2 C24 C25 C26 -70.6(10) . . . . ?
N2 C24 C25 C30 111.6(9) . . . . ?
N3 C14 C15 C16 -25.4(14) . . . . ?
N3 C14 C15 C20 163.1(9) . . . . ?
C1 C2 C3 N1 14(4) . . . . ?
C3 N1 C4 C5 174.6(9) . . . . ?
C3A N1A C4A C5A 170(2) . . . . ?
C4 N1 C3 C2 -76.8(12) . . . . ?
C4 C5 C6 C7 179.0(12) . . . . ?
C4 C5 C10 C9 -170.8(13) . . . . ?
C4A N1A C3A C2A -38(3) . . . . ?
C5 C6 C7 C8 -4(2) . . . . ?
C6 C5 C10 C9 9(2) . . . . ?
C6 C7 C8 C9 1(2) . . . . ?
C6A C7A C8A C9A 0.0 . . . . ?
C7A C6A C5A C4A -166(2) . . . . ?
C7A C6A C5A C10A 0.0 . . . . ?
C7A C8A C9A C10A 0.0 . . . . ?
C8A C9A C10A C5A 0.0 . . . . ?
C9A C10A C5A C4A 166(2) . . . . ?
C9A C10A C5A C6A 0.0 . . . . ?
C5A C6A C7A C8A 0.0 . . . . ?
C7 C8 C9 C10 6(2) . . . . ?
C8 C9 C10 C5 -12(2) . . . . ?
C10 C5 C6 C7 -0.9(19) . . . . ?
C11 C12 C13 N3 -96.9(19) . . . . ?
C11A N1A C3A C2A 76(3) . . . . ?
C11A N1A C4A C5A 59(3) . . . . ?
C13 N3 C14 C15 166.1(8) . . . . ?
C14 N3 C13 C12 -175.3(6) . . . . ?
C14 C15 C16 C17 -172.4(11) . . . . ?
C14 C15 C20 C19 171.3(11) . . . . ?
C15 C16 C17 C18 -1(2) . . . . ?
C16 C15 C20 C19 -1.0(16) . . . . ?
C16 C17 C18 C19 3(2) . . . . ?
C17 C18 C19 C20 -3.8(17) . . . . ?
C18 C19 C20 C15 3.1(19) . . . . ?
C20 C15 C16 C17 -0.2(16) . . . . ?
C21 C22 C23 N2 -32.7(17) . . . . ?
C23 N2 C24 C25 164.7(6) . . . . ?
C24 N2 C23 C22 55.2(9) . . . . ?
C24 C25 C26 C27 -179.3(8) . . . . ?
C24 C25 C30 C29 178.3(9) . . . . ?
C25 C26 C27 C28 2.6(16) . . . . ?
C26 C25 C30 C29 0.5(15) . . . . ?
C26 C27 C28 C29 -3(2) . . . . ?
C27 C28 C29 C30 2(2) . . . . ?
C28 C29 C30 C25 -0.8(18) . . . . ?
C30 C25 C26 C27 -1.4(13) . . . . ?
C31 N1 C3 C2 169.6(11) . . . . ?
C31 N1 C4 C5 -72.6(13) . . . . ?
C32 N2 C23 C22 -68.9(7) . . . . ?
C32 N2 C24 C25 -72.0(8) . . . . ?
C33 N3 C13 C12 61.4(8) . . . . ?
C33 N3 C14 C15 -67.5(11) . . . . ?
C34 P2 C40 C41 -68.8(5) . . . . ?
C34 P2 C40 C45 121.8(6) . . . . ?
C34 P2 C46 C47 170.9(4) . . . . ?
C34 P2 C46 C51 -8.0(5) . . . . ?
C34 C35 C36 C37 3.0(12) . . . . ?
C35 C34 C39 C38 -4.6(9) . . . . ?
C35 C36 C37 C38 -8.0(11) . . . . ?
C36 C37 C38 C39 6.8(11) . . . . ?
C37 C38 C39 C34 -0.5(10) . . . . ?
C39 C34 C35 C36 3.5(11) . . . . ?
C40 P2 C34 C35 177.3(5) . . . . ?
C40 P2 C34 C39 -10.8(5) . . . . ?
C40 P2 C46 C47 -78.9(5) . . . . ?
C40 P2 C46 C51 102.2(5) . . . . ?
C40 C41 C42 C43 4.8(12) . . . . ?
C41 C40 C45 C44 7.4(11) . . . . ?
C41 C42 C43 C44 2.2(13) . . . . ?
C42 C43 C44 C45 -4.1(15) . . . . ?
C43 C44 C45 C40 -0.8(14) . . . . ?
C45 C40 C41 C42 -9.5(10) . . . . ?
C46 P2 C34 C35 -74.5(5) . . . . ?
C46 P2 C34 C39 97.5(5) . . . . ?
C46 P2 C40 C41 -177.5(5) . . . . ?
C46 P2 C40 C45 13.1(6) . . . . ?
C46 C47 C48 C49 3.0(10) . . . . ?
C47 C46 C51 C50 -0.3(10) . . . . ?
C47 C48 C49 C50 -2.0(11) . . . . ?
C48 C49 C50 C51 0.0(12) . . . . ?
C49 C50 C51 C46 1.2(12) . . . . ?
C51 C46 C47 C48 -1.8(9) . . . . ?
C52 P4 C58 C59 -77.9(4) . . . . ?
C52 P4 C58 C63 100.9(5) . . . . ?
C52 P4 C64 C65 6.9(5) . . . . ?
C52 P4 C64 C69 -176.1(4) . . . . ?
C52 C53 C54 C55 0.5(17) . . . . ?
C53 C52 C57 C56 -9.5(10) . . . . ?
C53 C54 C55 C56 -5.9(18) . . . . ?
C54 C55 C56 C57 3.5(16) . . . . ?
C55 C56 C57 C52 4.4(12) . . . . ?
C57 C52 C53 C54 7.0(13) . . . . ?
C58 P4 C52 C53 154.7(6) . . . . ?
C58 P4 C52 C57 -39.3(5) . . . . ?
C58 P4 C64 C65 114.1(5) . . . . ?
C58 P4 C64 C69 -69.0(5) . . . . ?
C58 C59 C60 C61 -0.2(9) . . . . ?
C59 C58 C63 C62 -1.2(10) . . . . ?
C59 C60 C61 C62 0.1(10) . . . . ?
C60 C61 C62 C63 -0.5(12) . . . . ?
C61 C62 C63 C58 1.1(12) . . . . ?
C63 C58 C59 C60 0.8(9) . . . . ?
C64 P4 C52 C53 -95.4(6) . . . . ?
C64 P4 C52 C57 70.7(5) . . . . ?
C64 P4 C58 C59 173.5(4) . . . . ?
C64 P4 C58 C63 -7.7(6) . . . . ?
C64 C65 C66 C67 1.2(10) . . . . ?
C65 C64 C69 C68 -0.6(9) . . . . ?
C65 C66 C67 C68 1.8(10) . . . . ?
C66 C67 C68 C69 -4.3(10) . . . . ?
C67 C68 C69 C64 3.7(10) . . . . ?
C69 C64 C65 C66 -1.8(8) . . . . ?
C71A C72A C73A C74A 0.0 . . . . ?
C72A C71A C70A P3 168.6(11) . . . . ?
C72A C71A C70A C75A 0.0 . . . . ?
C72A C73A C74A C75A 0.0 . . . . ?
C73A C74A C75A C70A 0.0 . . . . ?
C74A C75A C70A P3 -169.9(10) . . . . ?
C74A C75A C70A C71A 0.0 . . . . ?
C70A P3 C76 C77A 73.1(11) . . . . ?
C70A P3 C76 C81A -127.7(10) . . . . ?
C70A P3 C82A C83A -3(3) . . . . ?
C70A P3 C82A C87A -172(2) . . . . ?
C70A C71A C72A C73A 0.0 . . . . ?
C75 C74 C73 C72 0.0 . . . . ?
C74 C75 C70 P3 -176.4(6) . . . . ?
C74 C75 C70 C71 0.0 . . . . ?
C74 C73 C72 C71 0.0 . . . . ?
C73 C72 C71 C70 0.0 . . . . ?
C72 C71 C70 P3 176.7(5) . . . . ?
C72 C71 C70 C75 0.0 . . . . ?
C70 P3 C76 C81 -177.9(4) . . . . ?
C70 P3 C76 C77 2.8(4) . . . . ?
C70 P3 C82 C83 99.7(11) . . . . ?
C70 P3 C82 C87 -79.9(10) . . . . ?
C70 C75 C74 C73 0.0 . . . . ?
C77A C76 C81A C80A -2(2) . . . . ?
C77A C78A C79A C80A 5(3) . . . . ?
C78 C79 C80 C81 0.0 . . . . ?
C79 C78 C77 C76 0.0 . . . . ?
C79 C80 C81 C76 0.0 . . . . ?
C80 C81 C76 P3 -179.3(4) . . . . ?
C80 C81 C76 C77 0.0 . . . . ?
C81 C76 C77 C78 0.0 . . . . ?
C76 P3 C70 C75 82.6(5) . . . . ?
C76 P3 C70 C71 -93.9(4) . . . . ?
C76 P3 C82 C83 -13.3(11) . . . . ?
C76 P3 C82 C87 167.2(9) . . . . ?
C76 P3 C82A C83A -98(3) . . . . ?
C76 P3 C82A C87A 92(2) . . . . ?
C76 C77A C78A C79A -6(3) . . . . ?
C77 C78 C79 C80 0.0 . . . . ?
C78A C77A C76 P3 166.3(14) . . . . ?
C78A C77A C76 C81A 5(2) . . . . ?
C78A C79A C80A C81A -2(4) . . . . ?
C79A C80A C81A C76 1(3) . . . . ?
C82 P3 C70 C75 -27.3(7) . . . . ?
C82 P3 C70 C71 156.1(6) . . . . ?
C82 P3 C76 C81 -67.5(5) . . . . ?
C82 P3 C76 C77 113.2(5) . . . . ?
C82 C83 C84 C85 1.2(16) . . . . ?
C82A P3 C76 C77A 175.4(12) . . . . ?
C82A P3 C76 C81A -25.3(12) . . . . ?
C82A C83A C84A C85A -1(4) . . . . ?
C83 C82 C87 C86 -1.0(17) . . . . ?
C83 C84 C85 C86 1.5(18) . . . . ?
C83A C82A C87A C86A 3(5) . . . . ?
C83A C84A C85A C86A 8(4) . . . . ?
C84 C85 C86 C87 -4.0(19) . . . . ?
C84A C85A C86A C87A -9(5) . . . . ?
C85 C86 C87 C82 3.7(16) . . . . ?
C85A C86A C87A C82A 4(5) . . . . ?
C87 C82 C83 C84 -1.5(17) . . . . ?
C87A C82A C83A C84A -4(4) . . . . ?
C88 P1 C94 C99 97.5(4) . . . . ?
C88 P1 C94 C95 -76.7(4) . . . . ?
C88 P1 C100 C101 161.4(5) . . . . ?
C88 P1 C100 C105 -24.4(7) . . . . ?
C88 C89 C90 C91 -5(2) . . . . ?
C88 C89A C90A C91A 0(4) . . . . ?
C89 C88 C93 C92 2.7(17) . . . . ?
C89 C90 C91 C92 6(2) . . . . ?
C89A C88 C93A C92A -8(3) . . . . ?
C89A C90A C91A C92A 3(4) . . . . ?
C90 C91 C92 C93 -2(2) . . . . ?
C90A C91A C92A C93A -8(4) . . . . ?
C91 C92 C93 C88 -2.3(19) . . . . ?
C91A C92A C93A C88 11(4) . . . . ?
C93 C88 C89 C90 1(2) . . . . ?
C93A C88 C89A C90A 3(3) . . . . ?
C94 P1 C88 C89 170.3(10) . . . . ?
C94 P1 C88 C89A 155.0(13) . . . . ?
C94 P1 C88 C93 -11.8(8) . . . . ?
C94 P1 C88 C93A -34.5(17) . . . . ?
C94 P1 C100 C101 -91.8(5) . . . . ?
C94 P1 C100 C105 82.4(7) . . . . ?
C94 C99 C98 C97 0.0 . . . . ?
C99 C94 C95 C96 0.0 . . . . ?
C99 C98 C97 C96 0.0 . . . . ?
C98 C97 C96 C95 0.0 . . . . ?
C97 C96 C95 C94 0.0 . . . . ?
C95 C94 C99 C98 0.0 . . . . ?
C100 P1 C88 C89 -82.3(10) . . . . ?
C100 P1 C88 C89A -97.5(13) . . . . ?
C100 P1 C88 C93 95.6(8) . . . . ?
C100 P1 C88 C93A 72.9(17) . . . . ?
C100 P1 C94 C99 -10.6(4) . . . . ?
C100 P1 C94 C95 175.2(3) . . . . ?
C100 C101 C102 C103 0.7(10) . . . . ?
C101 C100 C105 C104 -3.4(12) . . . . ?
C101 C102 C103 C104 -3.9(14) . . . . ?
C102 C103 C104 C105 3.5(17) . . . . ?
C103 C104 C105 C100 0.3(17) . . . . ?
C105 C100 C101 C102 3.0(10) . . . . ?
